data_7717085
loop_
_publ_author_name
'Mikata, Yuji'
'Akedo, Miyu'
'Hamamoto, Erina'
'Yoshida, Shoko'
'Shoji, Sunao'
'Ohsedo, Yutaka'
'Matsuo, Takashi'
'Storr, Tim'
'Funahashi, Yasuhiro'

_publ_section_title
;
 Structural and electrochemical properties of mononuclear copper(II)
 complexes with pentadentate ethylenediamine-based ligands with
 pyridine/quinoline/isoquinoline/quinoxaline binding sites.
;
_journal_issue 40
_journal_name_full 'Dalton transactions (Cambridge, England : 2003)'
_journal_page_first 16716
_journal_page_last 16732
_journal_paper_doi 10.1039/d4dt02363c
_journal_volume 53
_journal_year 2024
_chemical_formula_moiety 'C30 H29 Cu N5, 2(Cl O4), 0.75(C H4 O), 0.125(H2 O)'
_chemical_formula_sum 'C30.75 H32.25 Cl2 Cu N5 O8.88'
_chemical_formula_weight 748.30
_space_group_crystal_system monoclinic
_space_group_IT_number 14
_space_group_name_Hall '-P 2ybc'
_space_group_name_H-M_alt 'P 1 21/c 1'
_atom_sites_solution_hydrogens mixed
_audit_creation_date 2024-08-07
_audit_creation_method
;
Olex2 1.5
(compiled 2024.02.16 svn.r378c4104 for OlexSys, GUI svn.r6928)
;
_audit_update_record
;
2024-08-07 deposited with the CCDC.	2024-09-24 downloaded from the CCDC.
;
_cell_angle_alpha 90
_cell_angle_beta 92.788(2)
_cell_angle_gamma 90
_cell_formula_units_Z 16
_cell_length_a 8.1238(2)
_cell_length_b 37.8829(8)
_cell_length_c 41.6362(12)
_cell_measurement_reflns_used 16086
_cell_measurement_temperature 150.01(10)
_cell_measurement_theta_max 29.3750
_cell_measurement_theta_min 2.1440
_cell_volume 12798.5(6)
_computing_cell_refinement 'CrysAlisPro 1.171.43.109a (Rigaku OD, 2024)'
_computing_data_collection 'CrysAlisPro system (CCD 43.109a 64-bit (release 21-02-2024))'
_computing_data_reduction 'CrysAlisPro 1.171.43.109a (Rigaku OD, 2024)'
_computing_molecular_graphics 'Olex2 1.5 (Dolomanov et al., 2009)'
_computing_publication_material 'Olex2 1.5 (Dolomanov et al., 2009)'
_computing_structure_refinement 'SHELXL 2019/3 (Sheldrick, 2015)'
_computing_structure_solution 'SHELXT 2018/2 (Sheldrick, 2018)'
_diffrn_ambient_temperature 150.15
_diffrn_detector_area_resol_mean 10.0000
_diffrn_detector_type HyPix
_diffrn_measured_fraction_theta_full 0.994
_diffrn_measured_fraction_theta_max 0.994
_diffrn_measurement_details
;
List of Runs (angles in degrees, time in seconds):

  # Type    Start    End  Width  t~exp~   \w     \q     \k     \f   Frames
#--------------------------------------------------------------------------
  1  \w     28.00  53.46   0.38   30.00    --   17.78-132.00-141.00   67
  2  \w     56.00  81.08   0.38   30.00    --   17.78-137.00  42.00   66
  3  \w    -93.00 -22.70   0.38   30.00    --  -18.87 137.00 104.00  185
  4  \w    -54.00 -27.78   0.38   30.00    --  -18.87 132.00 -71.00   69
  5  \w    -61.00 -33.64   0.38   30.00    --   17.78 -19.00 150.00   72
  6  \w     42.00  99.00   0.38   30.00    --   17.78-178.00  30.00  150
  7  \w    -26.00  13.14   0.38   30.00    --  -18.87  19.00 -30.00  103
  8  \w     23.00  49.22   0.38   30.00    --  -18.87  19.00 -30.00   69
  9  \w    -26.00  61.02   0.38   30.00    --  -18.87  19.00-120.00  229
;
_diffrn_measurement_device 'four-circle diffractometer'
_diffrn_measurement_device_type 'XtaLAB Synergy, Single source at home/near, HyPix'
_diffrn_measurement_method '\w scans'
_diffrn_radiation_type MoK\a
_diffrn_radiation_wavelength 0.71073
_diffrn_reflns_av_R_equivalents 0.0635
_diffrn_reflns_av_unetI/netI 0.0843
_diffrn_reflns_Laue_measured_fraction_full 0.994
_diffrn_reflns_Laue_measured_fraction_max 0.994
_diffrn_reflns_limit_h_max 7
_diffrn_reflns_limit_h_min -9
_diffrn_reflns_limit_k_max 32
_diffrn_reflns_limit_k_min -45
_diffrn_reflns_limit_l_max 47
_diffrn_reflns_limit_l_min -50
_diffrn_reflns_number 83201
_diffrn_reflns_point_group_measured_fraction_full 0.994
_diffrn_reflns_point_group_measured_fraction_max 0.994
_diffrn_reflns_theta_full 25.242
_diffrn_reflns_theta_max 25.349
_diffrn_reflns_theta_min 2.150
_exptl_absorpt_coefficient_mu 0.912
_exptl_absorpt_correction_T_max 1.000
_exptl_absorpt_correction_T_min 0.879
_exptl_absorpt_correction_type gaussian
_exptl_absorpt_process_details
;
CrysAlisPro 1.171.43.109a (Rigaku Oxford Diffraction, 2024)
Numerical absorption correction based on gaussian integration over
a multifaceted crystal model
Empirical absorption correction using spherical harmonics,
implemented in SCALE3 ABSPACK scaling algorithm.
;
_exptl_crystal_colour 'clear light green'
_exptl_crystal_colour_lustre clear
_exptl_crystal_colour_modifier light
_exptl_crystal_colour_primary green
_exptl_crystal_density_diffrn 1.553
_exptl_crystal_description needle
_exptl_crystal_F_000 6172
_exptl_crystal_size_max 0.17
_exptl_crystal_size_mid 0.05
_exptl_crystal_size_min 0.05
_refine_diff_density_max 0.658
_refine_diff_density_min -0.438
_refine_diff_density_rms 0.079
_refine_ls_extinction_method none
_refine_ls_goodness_of_fit_ref 1.058
_refine_ls_hydrogen_treatment constr
_refine_ls_matrix_type full
_refine_ls_number_parameters 1879
_refine_ls_number_reflns 23294
_refine_ls_number_restraints 687
_refine_ls_restrained_S_all 1.081
_refine_ls_R_factor_all 0.1167
_refine_ls_R_factor_gt 0.0572
_refine_ls_shift/su_max 0.001
_refine_ls_shift/su_mean 0.000
_refine_ls_structure_factor_coef Fsqd
_refine_ls_weighting_details 'w=1/[\s^2^(Fo^2^)+(0.0654P)^2^+6.9313P] where P=(Fo^2^+2Fc^2^)/3'
_refine_ls_weighting_scheme calc
_refine_ls_wR_factor_gt 0.1316
_refine_ls_wR_factor_ref 0.1549
_reflns_Friedel_coverage 0.000
_reflns_number_gt 13744
_reflns_number_total 23294
_reflns_threshold_expression 'I > 2\s(I)'
_cod_data_source_file d4dt02363c2.cif
_cod_data_source_block ph-pq_autored
_cod_depositor_comments 'Adding full bibliography for 7717077--7717088.cif.'
_cod_database_code 7717085
_shelx_shelxl_version_number 2019/3
_shelx_space_group_comment
;
The symmetry employed for this shelxl refinement is uniquely defined
by the following loop, which should always be used as a source of
symmetry information in preference to the above space-group names.
They are only intended as comments.
;
_shelx_estimated_absorpt_t_max 0.956
_shelx_estimated_absorpt_t_min 0.860
_olex2_refinement_description
;
1. Fixed Uiso
 At 1.2 times of:
  All C(H) groups, All C(H,H) groups
 At 1.5 times of:
  All C(H,H,H) groups, All O(H) groups, All O(H,H) groups
2. Restrained distances
 Cl2-O5 = Cl2-O6 = Cl2-O7 = Cl2-O8
 1.5 with sigma of 0.02
 O17-C1A
 1.33 with sigma of 0.01
 Cl3-O10 = Cl3-O11 = Cl3-O12 = Cl3-O13
 1.5 with sigma of 0.02
 H1BC-C78
 2.52 with sigma of 0.01
 H1AC-C77
 3.2 with sigma of 0.01
 Cl4-O9 = Cl4-O14 = Cl4-O15 = Cl4-O16
 1.5 with sigma of 0.02
 H62A-H1CA
 2.2 with sigma of 0.01
 O17-C1A \\sim O17A-C1B
 with sigma of 0.01
 Cl3-O10 \\sim Cl3-O11 \\sim Cl3-O12 \\sim Cl3-O13
 with sigma of 0.02
 Cl4-O9 \\sim Cl4-O14 \\sim Cl4-O15 \\sim Cl4-O16
 with sigma of 0.02
 O10-O12 \\sim O11-O13 \\sim O10-O13 \\sim O11-O12 \\sim O10-O11 \\sim O12-O13
 with sigma of 0.04
 Cl2-O5 \\sim Cl2-O6 \\sim Cl2-O7 \\sim Cl2-O8
 with sigma of 0.02
 Cl3-O10 \\sim Cl3-O10A
 with sigma of 0.02
 O5-O7 \\sim O6-O8 \\sim O5-O8 \\sim O6-O7 \\sim O5-O6 \\sim O7-O8
 with sigma of 0.04
 Cl3-O11 \\sim Cl3-O11A
 with sigma of 0.02
 O9-O15 \\sim O14-O16 \\sim O9-O16 \\sim O14-O15 \\sim O9-O14 \\sim O15-O16
 with sigma of 0.04
 Cl3-O12 \\sim Cl3-O12A
 with sigma of 0.02
 Cl3-O13 \\sim Cl3-O13A
 with sigma of 0.02
 Cl4-O9 \\sim Cl4A-O9A
 with sigma of 0.02
 Cl4-O14 \\sim Cl4A-O14A
 with sigma of 0.02
 Cl2-O5 \\sim Cl2A-O5A
 with sigma of 0.02
 Cl4-O15 \\sim Cl4A-O15A
 with sigma of 0.02
 Cl4-O16 \\sim Cl4A-O16A
 with sigma of 0.02
 Cl2-O6 \\sim Cl2A-O6A
 with sigma of 0.02
 Cl2-O7 \\sim Cl2A-O7A
 with sigma of 0.02
 O9-O14 \\sim O9A-O14A
 with sigma of 0.04
 O9-O15 \\sim O9A-O15A
 with sigma of 0.04
 Cl2-O8 \\sim Cl2A-O8A
 with sigma of 0.02
 O9-O16 \\sim O9A-O16A
 with sigma of 0.04
 O5-O6 \\sim O5A-O6A
 with sigma of 0.04
 O5-O7 \\sim O5A-O7A
 with sigma of 0.04
 O14-O15 \\sim O14A-O15A
 with sigma of 0.04
 O14-O16 \\sim O14A-O16A
 with sigma of 0.04
 O5-O8 \\sim O5A-O8A
 with sigma of 0.04
 O6-O7 \\sim O6A-O7A
 with sigma of 0.04
 O15-O16 \\sim O15A-O16A
 with sigma of 0.04
 O6-O8 \\sim O6A-O8A
 with sigma of 0.04
 O7-O8 \\sim O7A-O8A
 with sigma of 0.04
3. Uiso/Uaniso restraints and constraints
C1A \\sim O17 \\sim C1B \\sim O17A: within 2A with sigma of 0.01 and sigma for
terminal atoms of 0.02 within 2A
Cl2 \\sim O5 \\sim O6 \\sim O7 \\sim O8: within 2A with sigma of 0.04 and sigma
for terminal atoms of 0.08 within 2A
O11A \\sim Cl3 \\sim O12 \\sim O11 \\sim O12A \\sim O10 \\sim O10A \\sim O13A
\\sim O13: within 2A with sigma of 0.01 and sigma for terminal atoms of 0.02
within 2A
O16 \\sim Cl4 \\sim O9 \\sim O14 \\sim O15 \\sim O16A \\sim Cl4A \\sim O9A
\\sim O14A \\sim O15A: within 2A with sigma of 0.01 and sigma for terminal
atoms of 0.02 within 2A
C1C \\sim O1A: within 2A with sigma of 0.01 and sigma for terminal atoms of
0.02 within 2A
Uanis(O17A) \\sim Ueq, Uanis(C1B) \\sim Ueq, Uanis(C1A) \\sim Ueq, Uanis(O17)
\\sim Ueq: with sigma of 0.01 and sigma for terminal atoms of 0.02
Uanis(O36) \\sim Ueq: with sigma of 0.01 and sigma for terminal atoms of 0.02
4. Rigid body (RIGU) restrains
 C1A, O17, C1B, O17A
 with sigma for 1-2 distances of 0.01 and sigma for 1-3 distances of 0.01
 Cl2, O5, O6, O7, O8
 with sigma for 1-2 distances of 0.004 and sigma for 1-3 distances of 0.004
 O11A, Cl3, O12, O11, O12A, O10, O10A, O13A, O13
 with sigma for 1-2 distances of 0.01 and sigma for 1-3 distances of 0.01
 O15A, O16A, Cl4A, O9A, O14A, O16, Cl4, O9, O14, O15
 with sigma for 1-2 distances of 0.01 and sigma for 1-3 distances of 0.01
 O36
 with sigma for 1-2 distances of 0.01 and sigma for 1-3 distances of 0.01
 O1A, C1C
 with sigma for 1-2 distances of 0.01 and sigma for 1-3 distances of 0.01
5. Others
 Sof(O6A)=Sof(Cl2A)=Sof(O7A)=Sof(O5A)=Sof(O8A)=1-FVAR(1)
 Sof(Cl2)=Sof(O5)=Sof(O6)=Sof(O7)=Sof(O8)=FVAR(1)
 Sof(O16A)=Sof(Cl4A)=Sof(O9A)=Sof(O14A)=Sof(O15A)=1-FVAR(2)
 Sof(Cl4)=Sof(O9)=Sof(O14)=Sof(O15)=Sof(O16)=FVAR(2)
 Sof(O11A)=Sof(O10A)=Sof(O12A)=Sof(O13A)=1-FVAR(3)
 Sof(O10)=Sof(O11)=Sof(O12)=Sof(O13)=FVAR(3)
 Sof(O17A)=Sof(H17B)=Sof(C1B)=Sof(H1BA)=Sof(H1BB)=Sof(H1BC)=1-FVAR(4)
 Sof(O17)=Sof(H17A)=Sof(C1A)=Sof(H1AA)=Sof(H1AB)=Sof(H1AC)=FVAR(4)
 Fixed Sof: O36(0.5) H36A(0.5) H36B(0.5)
6.a Free rotating group:
 O36(H36A,H36B), O17(C1A), O17A(C1B), O1A(C1C)
6.b Secondary CH2 refined with riding coordinates:
 C93(H93A,H93B), C2(H2A,H2B), C9(H9A,H9B), C15(H15A,H15B), C105(H10A,H10B),
 C99(H99A,H99B), C45(H45A,H45B), C92(H92A,H92B), C1(H1A,H1B), C91(H91A,H91B),
 C3(H3A,H3B), C32(H32A,H32B), C31(H31A,H31B), C75(H75A,H75B), C69(H69A,H69B),
 C62(H62A,H62B), C61(H61A,H61B), C39(H39A,H39B), C33(H33A,H33B), C63(H63A,H63B)
6.c Aromatic/amide H refined with riding coordinates:
 C14(H14), C8(H8), C52(H52), C13(H13), C104(H104), C101(H101), C98(H98),
 C51(H51), C102(H102), C5(H5), C60(H60), C21(H21), C22(H22), C44(H44), C12(H12),
  C96(H96), C17(H17), C18(H18), C30(H30), C112(H112), C20(H20), C48(H48),
 C49(H49), C26(H26), C50(H50), C111(H111), C28(H28), C97(H97), C56(H56),
 C103(H103), C95(H95), C11(H11), C47(H47), C29(H29), C7(H7), C27(H27), C19(H19),
  C6(H6), C116(H116), C110(H110), C74(H74), C59(H59), C109(H109), C120(H120),
 C82(H82), C43(H43), C68(H68), C71(H71), C107(H107), C38(H38), C57(H57),
 C58(H58), C77(H77), C72(H72), C79(H79), C67(H67), C119(H119), C80(H80),
 C42(H42), C108(H108), C73(H73), C78(H78), C117(H117), C66(H66), C81(H81),
 C41(H41), C86(H86), C118(H118), C65(H65), C90(H90), C37(H37), C88(H88),
 C87(H87), C89(H89), C122(H122), C36(H36)
6.d Idealised Me refined as rotating group:
 C121(H12A,H12B,H12C), C1A(H1AA,H1AB,H1AC), C1B(H1BA,H1BB,H1BC), C1C(H1CA,H1CB,
 H1CC)
6.e Idealised tetrahedral OH refined as rotating group:
 O34(H34), O17(H17A), O17A(H17B), O1A(H1AD)
;
_olex2_submission_special_instructions 'No special instructions were received'
_oxdiff_exptl_absorpt_empirical_details
;
Empirical correction (ABSPACK) includes:
- Absorption correction using spherical harmonics
- Frame scaling
;

loop_
_space_group_symop_operation_xyz
'x, y, z'
'-x, y+1/2, -z+1/2'
'-x, -y, -z'
'x, -y-1/2, z-1/2'

loop_
_atom_site_label
_atom_site_type_symbol
_atom_site_fract_x
_atom_site_fract_y
_atom_site_fract_z
_atom_site_U_iso_or_equiv
_atom_site_adp_type
_atom_site_occupancy
_atom_site_site_symmetry_order
_atom_site_calc_flag
_atom_site_refinement_flags_posn
_atom_site_refinement_flags_adp
_atom_site_refinement_flags_occupancy
_atom_site_disorder_assembly
_atom_site_disorder_group
Cu1 Cu 1.56168(6) 0.45148(2) 0.86256(2) 0.03075(14) Uani 1 1 d . . . . .
Cu4 Cu 1.83233(6) 0.27954(2) 1.04890(2) 0.03348(15) Uani 1 1 d . . . . .
Cu2 Cu 0.99069(7) 0.23570(2) 0.77236(2) 0.04506(18) Uani 1 1 d . . . . .
Cu3 Cu 1.65400(7) 0.46903(2) 0.63550(2) 0.04529(17) Uani 1 1 d . . . . .
Cl1 Cl 1.93888(13) 0.41201(3) 0.81201(3) 0.0418(3) Uani 1 1 d . . . . .
Cl6 Cl 1.60379(14) 0.61020(3) 0.87119(3) 0.0425(3) Uani 1 1 d . . . . .
Cl8 Cl 1.96759(15) 0.38711(3) 0.99542(3) 0.0473(3) Uani 1 1 d . . . . .
Cl5 Cl 1.08038(16) 0.58345(3) 0.72246(3) 0.0465(3) Uani 1 1 d . . . . .
Cl7 Cl 1.06230(19) 0.12940(5) 0.97779(4) 0.0670(4) Uani 1 1 d . . . . .
N5 N 1.4405(4) 0.49068(9) 0.83942(9) 0.0284(8) Uani 1 1 d . . . . .
O1 O 1.8577(4) 0.43293(9) 0.83544(9) 0.0500(9) Uani 1 1 d . . . . .
N19 N 1.6707(4) 0.31611(9) 1.03132(9) 0.0314(9) Uani 1 1 d . . . . .
N4 N 1.7101(4) 0.47851(9) 0.89265(9) 0.0310(9) Uani 1 1 d . . . . .
N3 N 1.4893(4) 0.41431(9) 0.83105(9) 0.0324(9) Uani 1 1 d . . . . .
N10 N 1.0834(4) 0.19435(9) 0.74929(10) 0.0360(9) Uani 1 1 d . . . . .
N2 N 1.3244(4) 0.45711(9) 0.89563(9) 0.0321(9) Uani 1 1 d . . . . .
O30 O 1.8041(4) 0.39794(10) 0.98548(9) 0.0570(10) Uani 1 1 d . . . . .
N16 N 1.8524(4) 0.31210(9) 1.08711(10) 0.0354(9) Uani 1 1 d . . . . .
O25 O 1.4637(4) 0.59172(10) 0.88234(9) 0.0578(10) Uani 1 1 d . . . . .
N18 N 1.7894(4) 0.24183(10) 1.08384(10) 0.0348(9) Uani 1 1 d . . . . .
N1 N 1.6244(4) 0.41038(9) 0.89158(10) 0.0373(9) Uani 1 1 d . . . . .
N20 N 1.8622(4) 0.25218(9) 1.00951(9) 0.0344(9) Uani 1 1 d . . . . .
O4 O 2.0568(4) 0.38927(9) 0.82859(10) 0.0606(11) Uani 1 1 d . . . . .
N7 N 1.2300(4) 0.22433(9) 0.80591(10) 0.0381(10) Uani 1 1 d . . . . .
N17 N 2.1067(4) 0.27795(10) 1.05122(10) 0.0394(10) Uani 1 1 d . . . . .
O3 O 1.8191(4) 0.39074(10) 0.79456(10) 0.0654(11) Uani 1 1 d . . . . .
O20 O 1.1654(5) 0.60707(10) 0.74406(10) 0.0688(11) Uani 1 1 d . . . . .
O23 O 1.7252(5) 0.61392(10) 0.89670(10) 0.0692(12) Uani 1 1 d . . . . .
N14 N 1.7918(5) 0.50424(10) 0.61360(11) 0.0447(11) Uani 1 1 d . . . . .
N15 N 1.5162(5) 0.44824(10) 0.59853(11) 0.0454(11) Uani 1 1 d . . . . .
N9 N 0.8379(4) 0.21269(11) 0.80144(11) 0.0483(12) Uani 1 1 d . . . . .
N13 N 1.6070(5) 0.43031(11) 0.66591(11) 0.0483(11) Uani 1 1 d . . . . .
O24 O 1.6740(5) 0.59027(12) 0.84668(11) 0.0819(14) Uani 1 1 d . . . . .
C23 C 1.5100(5) 0.51187(11) 0.81675(11) 0.0297(10) Uani 1 1 d . . . . .
C16 C 1.2845(5) 0.49405(11) 0.84567(11) 0.0321(11) Uani 1 1 d . . . . .
O18 O 1.1677(5) 0.57959(11) 0.69433(10) 0.0768(13) Uani 1 1 d . . . . .
N12 N 1.4169(5) 0.50748(11) 0.63431(12) 0.0510(11) Uani 1 1 d . . . . .
O31 O 2.0794(4) 0.39756(13) 0.97263(12) 0.0903(16) Uani 1 1 d . . . . .
C100 C 1.6553(5) 0.34375(12) 1.05075(11) 0.0333(11) Uani 1 1 d . . . . .
N8 N 1.0646(5) 0.27081(11) 0.74074(14) 0.0561(14) Uani 1 1 d . . . . .
N6 N 0.9589(5) 0.27859(11) 0.80060(13) 0.0631(15) Uani 1 1 d . . . . .
C25 C 1.3210(5) 0.48013(12) 0.92305(12) 0.0338(11) Uani 1 1 d . . . . .
O21 O 1.0646(6) 0.55008(11) 0.73744(11) 0.0860(14) Uani 1 1 d . . . . .
C14 C 1.7189(5) 0.51384(12) 0.89611(11) 0.0348(11) Uani 1 1 d . . . . .
H14 H 1.658080 0.528287 0.881135 0.042 Uiso 1 1 calc R U . . .
C94 C 1.7789(5) 0.25675(12) 1.11299(12) 0.0352(11) Uani 1 1 d . . . . .
C10 C 1.7957(5) 0.45785(12) 0.91390(12) 0.0347(11) Uani 1 1 d . . . . .
C8 C 1.4140(5) 0.41877(12) 0.80193(12) 0.0370(11) Uani 1 1 d . . . . .
H8 H 1.385044 0.442019 0.795235 0.044 Uiso 1 1 calc R U . . .
C52 C 0.8306(5) 0.18143(12) 0.71841(12) 0.0373(11) Uani 1 1 d . . . . .
H52 H 0.774379 0.199032 0.729883 0.045 Uiso 1 1 calc R U . . .
C13 C 1.8115(5) 0.52977(12) 0.92026(12) 0.0395(12) Uani 1 1 d . . . . .
H13 H 1.817127 0.554764 0.921774 0.047 Uiso 1 1 calc R U . . .
C53 C 1.0004(5) 0.17490(12) 0.72554(12) 0.0362(11) Uani 1 1 d . . . . .
C93 C 1.7550(5) 0.29599(12) 1.11219(12) 0.0379(11) Uani 1 1 d . . . . .
H93A H 1.636775 0.301421 1.107842 0.045 Uiso 1 1 calc R U . . .
H93B H 1.789204 0.306115 1.133391 0.045 Uiso 1 1 calc R U . . .
O26 O 0.9548(6) 0.13808(12) 0.95146(12) 0.0908(15) Uani 1 1 d . . . . .
C106 C 2.0068(6) 0.25725(12) 0.99668(13) 0.0432(13) Uani 1 1 d . . . . .
C104 C 1.5713(5) 0.31447(12) 1.00481(12) 0.0388(12) Uani 1 1 d . . . . .
H104 H 1.584186 0.295337 0.990403 0.047 Uiso 1 1 calc R U . . .
C55 C 1.2231(5) 0.20091(12) 0.83286(13) 0.0373(12) Uani 1 1 d . . . . .
C46 C 1.2428(5) 0.18849(12) 0.75589(12) 0.0356(11) Uani 1 1 d . . . . .
C113 C 1.7463(6) 0.23140(12) 0.99345(12) 0.0373(11) Uani 1 1 d . . . . .
O2 O 2.0208(5) 0.43482(12) 0.79107(12) 0.0901(15) Uani 1 1 d . . . . .
C24 C 1.4156(5) 0.53848(11) 0.80070(11) 0.0345(11) Uani 1 1 d . . . . .
C2 C 1.3266(6) 0.41883(11) 0.90313(12) 0.0408(12) Uani 1 1 d . . . . .
H2A H 1.297584 0.405160 0.883396 0.049 Uiso 1 1 calc R U . . .
H2B H 1.243959 0.413576 0.919160 0.049 Uiso 1 1 calc R U . . .
C101 C 1.5337(5) 0.36945(12) 1.04524(12) 0.0380(12) Uani 1 1 d . . . . .
H101 H 1.522070 0.388289 1.060016 0.046 Uiso 1 1 calc R U . . .
C98 C 1.8031(5) 0.20614(13) 1.08221(13) 0.0410(12) Uani 1 1 d . . . . .
H98 H 1.809830 0.195303 1.061743 0.049 Uiso 1 1 calc R U . . .
N11 N 1.7303(6) 0.49563(12) 0.67553(12) 0.0631(13) Uani 1 1 d . . . . .
C9 C 1.7877(6) 0.41904(12) 0.90739(12) 0.0401(12) Uani 1 1 d . . . . .
H9A H 1.876698 0.412154 0.893237 0.048 Uiso 1 1 calc R U . . .
H9B H 1.802873 0.405796 0.927822 0.048 Uiso 1 1 calc R U . . .
C51 C 0.7487(6) 0.16227(12) 0.69500(12) 0.0407(12) Uani 1 1 d . . . . .
H51 H 0.635198 0.166822 0.690221 0.049 Uiso 1 1 calc R U . . .
C4 C 1.5277(5) 0.38102(12) 0.84073(12) 0.0383(12) Uani 1 1 d . . . . .
C15 C 1.2085(5) 0.46837(12) 0.86872(11) 0.0366(11) Uani 1 1 d . . . . .
H15A H 1.111019 0.479578 0.877800 0.044 Uiso 1 1 calc R U . . .
H15B H 1.170183 0.447202 0.856584 0.044 Uiso 1 1 calc R U . . .
C102 C 1.4315(6) 0.36702(12) 1.01815(13) 0.0417(12) Uani 1 1 d . . . . .
H102 H 1.348460 0.384257 1.013803 0.050 Uiso 1 1 calc R U . . .
C5 C 1.4853(6) 0.35220(13) 0.82173(14) 0.0441(13) Uani 1 1 d . . . . .
H5 H 1.507733 0.328957 0.829309 0.053 Uiso 1 1 calc R U . . .
C60 C 1.2021(5) 0.16501(13) 0.82685(13) 0.0438(13) Uani 1 1 d . . . . .
H60 H 1.194060 0.156512 0.805364 0.053 Uiso 1 1 calc R U . . .
C21 C 1.7424(6) 0.52737(12) 0.78617(12) 0.0402(12) Uani 1 1 d . . . . .
H21 H 1.853671 0.523728 0.780959 0.048 Uiso 1 1 calc R U . . .
C22 C 1.6753(6) 0.50663(12) 0.80873(12) 0.0390(12) Uani 1 1 d . . . . .
H22 H 1.739494 0.488619 0.819116 0.047 Uiso 1 1 calc R U . . .
C44 C 0.8108(6) 0.17768(14) 0.80482(13) 0.0457(13) Uani 1 1 d . . . . .
H44 H 0.858809 0.161686 0.790407 0.055 Uiso 1 1 calc R U . . .
C12 C 1.8973(5) 0.50852(13) 0.94255(12) 0.0408(12) Uani 1 1 d . . . . .
H12 H 1.960848 0.518889 0.959832 0.049 Uiso 1 1 calc R U . . .
C54 C 1.0815(6) 0.14907(12) 0.70791(12) 0.0366(11) Uani 1 1 d . . . . .
C96 C 1.7998(6) 0.20054(14) 1.13865(13) 0.0454(13) Uani 1 1 d . . . . .
H96 H 1.805101 0.186372 1.157498 0.055 Uiso 1 1 calc R U . . .
C17 C 1.1837(6) 0.51997(13) 0.83027(12) 0.0418(12) Uani 1 1 d . . . . .
H17 H 1.071110 0.522080 0.835180 0.050 Uiso 1 1 calc R U . . .
C18 C 1.2491(6) 0.54191(13) 0.80835(12) 0.0435(13) Uani 1 1 d . . . . .
H18 H 1.182267 0.559612 0.798154 0.052 Uiso 1 1 calc R U . . .
C105 C 2.1321(6) 0.27892(13) 1.01609(13) 0.0460(13) Uani 1 1 d . . . . .
H10A H 2.243875 0.269971 1.012171 0.055 Uiso 1 1 calc R U . . .
H10B H 2.126049 0.303718 1.008612 0.055 Uiso 1 1 calc R U . . .
C30 C 1.3172(5) 0.51671(12) 0.91809(12) 0.0390(12) Uani 1 1 d . . . . .
H30 H 1.320487 0.525925 0.896912 0.047 Uiso 1 1 calc R U . . .
C112 C 1.5941(5) 0.22409(12) 1.00770(13) 0.0399(12) Uani 1 1 d . . . . .
H112 H 1.570805 0.234332 1.027806 0.048 Uiso 1 1 calc R U . . .
C20 C 1.6497(7) 0.55413(13) 0.77042(12) 0.0482(14) Uani 1 1 d . . . . .
H20 H 1.699221 0.568430 0.754827 0.058 Uiso 1 1 calc R U . . .
C48 C 1.2506(6) 0.14383(13) 0.71512(12) 0.0441(13) Uani 1 1 d . . . . .
H48 H 1.309474 0.126858 0.703407 0.053 Uiso 1 1 calc R U . . .
C99 C 1.7856(6) 0.34757(12) 1.07754(12) 0.0385(12) Uani 1 1 d . . . . .
H99A H 1.876043 0.362706 1.070319 0.046 Uiso 1 1 calc R U . . .
H99B H 1.737591 0.359054 1.096281 0.046 Uiso 1 1 calc R U . . .
C49 C 0.9913(6) 0.12982(12) 0.68378(12) 0.0416(12) Uani 1 1 d . . . . .
H49 H 1.045569 0.112448 0.671686 0.050 Uiso 1 1 calc R U . . .
C83 C 1.5716(6) 0.42525(13) 0.57550(13) 0.0441(13) Uani 1 1 d . . . . .
C45 C 1.3327(6) 0.21154(13) 0.78043(13) 0.0428(12) Uani 1 1 d . . . . .
H45A H 1.426228 0.198036 0.790369 0.051 Uiso 1 1 calc R U . . .
H45B H 1.378753 0.232123 0.769287 0.051 Uiso 1 1 calc R U . . .
O27 O 1.0220(6) 0.09444(12) 0.98881(12) 0.0956(15) Uani 1 1 d . . . . .
C92 C 2.1358(6) 0.31233(13) 1.06795(13) 0.0457(13) Uani 1 1 d . . . . .
H92A H 2.106384 0.331993 1.053101 0.055 Uiso 1 1 calc R U . . .
H92B H 2.253901 0.314603 1.074683 0.055 Uiso 1 1 calc R U . . .
C26 C 1.3193(5) 0.46783(14) 0.95459(12) 0.0412(12) Uani 1 1 d . . . . .
H26 H 1.322970 0.443140 0.958558 0.049 Uiso 1 1 calc R U . . .
C1 C 1.4971(6) 0.40807(13) 0.91638(12) 0.0422(12) Uani 1 1 d . . . . .
H1A H 1.529933 0.423577 0.934729 0.051 Uiso 1 1 calc R U . . .
H1B H 1.492605 0.383543 0.924489 0.051 Uiso 1 1 calc R U . . .
C50 C 0.8284(6) 0.13593(12) 0.67778(12) 0.0421(12) Uani 1 1 d . . . . .
H50 H 0.768132 0.122450 0.661964 0.051 Uiso 1 1 calc R U . . .
O19 O 0.9209(5) 0.59645(13) 0.71418(12) 0.0916(15) Uani 1 1 d . . . . .
O22 O 1.5555(5) 0.64424(12) 0.86056(15) 0.113(2) Uani 1 1 d . . . . .
C91 C 2.0321(5) 0.31428(13) 1.09714(13) 0.0451(13) Uani 1 1 d . . . . .
H91A H 2.061773 0.294597 1.111957 0.054 Uiso 1 1 calc R U . . .
H91B H 2.054555 0.336743 1.108690 0.054 Uiso 1 1 calc R U . . .
C3 C 1.6284(6) 0.37750(12) 0.87172(13) 0.0456(13) Uani 1 1 d . . . . .
H3A H 1.585630 0.357533 0.884194 0.055 Uiso 1 1 calc R U . . .
H3B H 1.743888 0.372106 0.866957 0.055 Uiso 1 1 calc R U . . .
C111 C 1.4815(6) 0.20227(12) 0.99235(13) 0.0433(13) Uani 1 1 d . . . . .
H111 H 1.380932 0.197070 1.002067 0.052 Uiso 1 1 calc R U . . .
C28 C 1.3073(6) 0.52678(16) 0.97523(14) 0.0537(15) Uani 1 1 d . . . . .
H28 H 1.302954 0.542510 0.992942 0.064 Uiso 1 1 calc R U . . .
C114 C 1.7776(6) 0.21611(13) 0.96344(13) 0.0481(13) Uani 1 1 d . . . . .
C97 C 1.8074(6) 0.18526(13) 1.10909(13) 0.0446(13) Uani 1 1 d . . . . .
H97 H 1.815663 0.160344 1.107170 0.053 Uiso 1 1 calc R U . . .
C56 C 1.2366(6) 0.21238(15) 0.86461(13) 0.0474(13) Uani 1 1 d . . . . .
H56 H 1.252002 0.236781 0.869083 0.057 Uiso 1 1 calc R U . . .
C103 C 1.4508(6) 0.33930(12) 0.99737(13) 0.0424(12) Uani 1 1 d . . . . .
H103 H 1.382627 0.337256 0.978265 0.051 Uiso 1 1 calc R U . . .
C95 C 1.7844(5) 0.23694(13) 1.14099(13) 0.0430(12) Uani 1 1 d . . . . .
H95 H 1.777668 0.248019 1.161358 0.052 Uiso 1 1 calc R U . . .
C11 C 1.8896(5) 0.47227(13) 0.93943(12) 0.0395(12) Uani 1 1 d . . . . .
H11 H 1.947501 0.457426 0.954495 0.047 Uiso 1 1 calc R U . . .
C70 C 1.8878(6) 0.52357(13) 0.63435(14) 0.0477(14) Uani 1 1 d . . . . .
C47 C 1.3312(6) 0.16308(13) 0.73896(13) 0.0449(13) Uani 1 1 d . . . . .
H47 H 1.445165 0.159337 0.744000 0.054 Uiso 1 1 calc R U . . .
C29 C 1.3086(6) 0.53966(14) 0.94423(15) 0.0526(15) Uani 1 1 d . . . . .
H29 H 1.303527 0.564403 0.940622 0.063 Uiso 1 1 calc R U . . .
O32 O 1.9716(6) 0.35058(12) 0.99818(15) 0.1080(19) Uani 1 1 d . . . . .
C32 C 1.2546(6) 0.26261(12) 0.81411(14) 0.0499(14) Uani 1 1 d . . . . .
H32A H 1.287338 0.275643 0.794820 0.060 Uiso 1 1 calc R U . . .
H32B H 1.344134 0.265031 0.830951 0.060 Uiso 1 1 calc R U . . .
C115 C 2.1891(5) 0.24757(14) 1.06695(14) 0.0470(14) Uani 1 1 d . . . . .
C7 C 1.3767(6) 0.39122(13) 0.78137(13) 0.0459(13) Uani 1 1 d . . . . .
H7 H 1.328761 0.395419 0.760454 0.055 Uiso 1 1 calc R U . . .
C27 C 1.3125(5) 0.49088(15) 0.98016(13) 0.0478(14) Uani 1 1 d . . . . .
H27 H 1.311435 0.481846 1.001435 0.057 Uiso 1 1 calc R U . . .
C19 C 1.4889(7) 0.55979(13) 0.77731(12) 0.0455(13) Uani 1 1 d . . . . .
H19 H 1.426787 0.577853 0.766515 0.055 Uiso 1 1 calc R U . . .
C6 C 1.4107(6) 0.35740(14) 0.79181(15) 0.0503(14) Uani 1 1 d . . . . .
H6 H 1.382620 0.337792 0.778412 0.060 Uiso 1 1 calc R U . . .
C116 C 2.1678(6) 0.21438(14) 1.05371(15) 0.0533(15) Uani 1 1 d . . . . .
H116 H 2.101460 0.211580 1.034451 0.064 Uiso 1 1 calc R U . . .
C110 C 1.5134(7) 0.18744(13) 0.96224(14) 0.0530(15) Uani 1 1 d . . . . .
H110 H 1.433220 0.172776 0.951577 0.064 Uiso 1 1 calc R U . . .
C74 C 1.7831(6) 0.51377(14) 0.58293(15) 0.0520(14) Uani 1 1 d . . . . .
H74 H 1.715224 0.500287 0.568310 0.062 Uiso 1 1 calc R U . . .
C59 C 1.1930(6) 0.14144(15) 0.85267(15) 0.0569(15) Uani 1 1 d . . . . .
H59 H 1.178414 0.116958 0.848500 0.068 Uiso 1 1 calc R U . . .
C76 C 1.3568(6) 0.45586(14) 0.59893(14) 0.0492(14) Uani 1 1 d . . . . .
C109 C 1.6572(7) 0.19395(14) 0.94848(14) 0.0555(15) Uani 1 1 d . . . . .
H109 H 1.677817 0.183431 0.928354 0.067 Uiso 1 1 calc R U . . .
C120 C 2.2879(6) 0.25150(16) 1.09488(16) 0.0645(18) Uani 1 1 d . . . . .
H120 H 2.304725 0.274159 1.104266 0.077 Uiso 1 1 calc R U . . .
C82 C 1.7380(6) 0.41636(13) 0.57566(14) 0.0508(14) Uani 1 1 d . . . . .
H82 H 1.813327 0.426121 0.591415 0.061 Uiso 1 1 calc R U . . .
C85 C 1.4095(6) 0.53750(14) 0.61349(16) 0.0533(15) Uani 1 1 d . . . . .
C43 C 0.7166(6) 0.16471(17) 0.82832(14) 0.0578(15) Uani 1 1 d . . . . .
H43 H 0.698817 0.140021 0.830155 0.069 Uiso 1 1 calc R U . . .
C68 C 1.5417(6) 0.39872(14) 0.65875(15) 0.0525(14) Uani 1 1 d . . . . .
H68 H 1.497234 0.394680 0.637546 0.063 Uiso 1 1 calc R U . . .
O29 O 1.0525(9) 0.15257(14) 1.00350(13) 0.132(2) Uani 1 1 d . . . . .
C71 C 1.9759(6) 0.55234(13) 0.62434(17) 0.0541(15) Uani 1 1 d . . . . .
H71 H 2.042951 0.565500 0.639351 0.065 Uiso 1 1 calc R U . . .
C84 C 1.4595(7) 0.41012(15) 0.55195(15) 0.0576(15) Uani 1 1 d . . . . .
C107 C 2.0435(7) 0.24380(15) 0.96660(14) 0.0544(15) Uani 1 1 d . . . . .
H107 H 2.146654 0.248573 0.957713 0.065 Uiso 1 1 calc R U . . .
C40 C 0.7722(6) 0.23525(16) 0.82245(16) 0.0574(17) Uani 1 1 d . . . . .
O33 O 2.0145(6) 0.40117(18) 1.02597(14) 0.135(2) Uani 1 1 d . . . . .
C38 C 1.1201(6) 0.26415(16) 0.71160(17) 0.0578(17) Uani 1 1 d . . . . .
H38 H 1.135334 0.240263 0.705463 0.069 Uiso 1 1 calc R U . . .
C31 C 1.0976(6) 0.27818(13) 0.82597(15) 0.0576(16) Uani 1 1 d . . . . .
H31A H 1.063148 0.264323 0.844648 0.069 Uiso 1 1 calc R U . . .
H31B H 1.119545 0.302646 0.833369 0.069 Uiso 1 1 calc R U . . .
C57 C 1.2279(6) 0.18886(17) 0.88955(14) 0.0545(15) Uani 1 1 d . . . . .
H57 H 1.238116 0.197281 0.911048 0.065 Uiso 1 1 calc R U . . .
C75 C 1.2977(7) 0.47981(14) 0.62450(16) 0.0600(16) Uani 1 1 d . . . . .
H75A H 1.193787 0.491144 0.616547 0.072 Uiso 1 1 calc R U . . .
H75B H 1.273197 0.465498 0.643579 0.072 Uiso 1 1 calc R U . . .
C58 C 1.2047(6) 0.15327(18) 0.88405(14) 0.0590(16) Uani 1 1 d . . . . .
H58 H 1.197055 0.137254 0.901467 0.071 Uiso 1 1 calc R U . . .
C77 C 1.2419(7) 0.44138(16) 0.57612(17) 0.0658(18) Uani 1 1 d D . . . .
H77 H 1.128489 0.447387 0.576626 0.079 Uiso 1 1 calc R U . . .
C72 C 1.9660(7) 0.56161(15) 0.59302(19) 0.0661(18) Uani 1 1 d . . . . .
H72 H 2.026134 0.581369 0.585845 0.079 Uiso 1 1 calc R U . . .
C79 C 1.5253(9) 0.38664(16) 0.52906(15) 0.0671(18) Uani 1 1 d . . . . .
H79 H 1.452631 0.375886 0.513394 0.081 Uiso 1 1 calc R U . . .
C67 C 1.5364(7) 0.37176(16) 0.68095(18) 0.0653(17) Uani 1 1 d . . . . .
H67 H 1.487243 0.349730 0.675291 0.078 Uiso 1 1 calc R U . . .
C119 C 2.3630(7) 0.2214(2) 1.10912(19) 0.078(2) Uani 1 1 d . . . . .
H119 H 2.432218 0.223991 1.128033 0.094 Uiso 1 1 calc R U . . .
C80 C 1.6858(8) 0.37934(16) 0.52902(16) 0.0676(17) Uani 1 1 d . . . . .
H80 H 1.727392 0.364612 0.512817 0.081 Uiso 1 1 calc R U . . .
C69 C 1.8944(7) 0.51079(15) 0.66827(15) 0.0665(17) Uani 1 1 d . . . . .
H69A H 1.921752 0.530608 0.683087 0.080 Uiso 1 1 calc R U . . .
H69B H 1.980971 0.492527 0.671312 0.080 Uiso 1 1 calc R U . . .
C34 C 1.0382(7) 0.30490(15) 0.7494(2) 0.071(2) Uani 1 1 d . . . . .
C42 C 0.6476(7) 0.1877(2) 0.84932(15) 0.077(2) Uani 1 1 d . . . . .
H42 H 0.579000 0.179014 0.865385 0.092 Uiso 1 1 calc R U . . .
C108 C 1.9281(7) 0.22368(16) 0.95028(14) 0.0602(16) Uani 1 1 d . . . . .
H108 H 1.950541 0.214705 0.929643 0.072 Uiso 1 1 calc R U . . .
C73 C 1.8668(7) 0.54207(15) 0.57116(17) 0.0660(17) Uani 1 1 d . . . . .
H73 H 1.857730 0.548139 0.549003 0.079 Uiso 1 1 calc R U . . .
O34 O 1.8893(7) 0.3058(2) 0.88772(16) 0.134(2) Uani 1 1 d . . . . .
H34 H 1.805298 0.301601 0.898096 0.200 Uiso 1 1 calc R U . . .
C78 C 1.2942(8) 0.41875(17) 0.55338(16) 0.0707(18) Uani 1 1 d D . . . .
H78 H 1.216361 0.408716 0.538257 0.085 Uiso 1 1 calc R U . . .
C62 C 1.4357(7) 0.51366(17) 0.66885(15) 0.0667(17) Uani 1 1 d . . . . .
H62A H 1.409621 0.491638 0.680349 0.080 Uiso 1 1 calc DR U . . .
H62B H 1.355780 0.531917 0.674954 0.080 Uiso 1 1 calc R U . . .
C64 C 1.6701(7) 0.43577(16) 0.69588(16) 0.0635(16) Uani 1 1 d . . . . .
C117 C 2.2417(7) 0.18514(16) 1.06813(18) 0.0701(19) Uani 1 1 d . . . . .
H117 H 2.226088 0.162515 1.058628 0.084 Uiso 1 1 calc R U . . .
C61 C 1.6065(8) 0.52543(16) 0.67927(17) 0.0745(19) Uani 1 1 d . . . . .
H61A H 1.608298 0.533012 0.702039 0.089 Uiso 1 1 calc R U . . .
H61B H 1.638049 0.545892 0.666124 0.089 Uiso 1 1 calc R U . . .
C66 C 1.6033(8) 0.37741(19) 0.71119(19) 0.075(2) Uani 1 1 d . . . . .
H66 H 1.603983 0.358955 0.726649 0.090 Uiso 1 1 calc R U . . .
C81 C 1.7926(7) 0.39354(15) 0.55304(15) 0.0621(16) Uani 1 1 d . . . . .
H81 H 1.905841 0.387181 0.553660 0.075 Uiso 1 1 calc R U . . .
C41 C 0.6774(7) 0.2231(2) 0.84713(17) 0.076(2) Uani 1 1 d . . . . .
H41 H 0.634313 0.239125 0.862150 0.091 Uiso 1 1 calc R U . . .
C39 C 0.7985(7) 0.27355(15) 0.81592(18) 0.076(2) Uani 1 1 d . . . . .
H39A H 0.707612 0.282583 0.801485 0.092 Uiso 1 1 calc R U . . .
H39B H 0.798506 0.286979 0.836320 0.092 Uiso 1 1 calc R U . . .
C86 C 1.3828(8) 0.53359(17) 0.58053(17) 0.0711(18) Uani 1 1 d . . . . .
H86 H 1.368783 0.510492 0.571959 0.085 Uiso 1 1 calc R U . . .
C118 C 2.3378(7) 0.18853(19) 1.09612(19) 0.079(2) Uani 1 1 d . . . . .
H118 H 2.386032 0.168322 1.106280 0.095 Uiso 1 1 calc R U . . .
C65 C 1.6686(8) 0.40919(19) 0.71923(16) 0.0758(19) Uani 1 1 d . . . . .
H65 H 1.712830 0.413443 0.740414 0.091 Uiso 1 1 calc R U . . .
C33 C 0.9616(9) 0.31109(15) 0.7800(2) 0.093(3) Uani 1 1 d . . . . .
H33A H 0.847207 0.319423 0.775592 0.111 Uiso 1 1 calc R U . . .
H33B H 1.022849 0.329968 0.791857 0.111 Uiso 1 1 calc R U . . .
C90 C 1.4288(8) 0.57220(16) 0.62485(19) 0.081(2) Uani 1 1 d . . . . .
H90 H 1.446094 0.576711 0.647202 0.097 Uiso 1 1 calc R U . . .
C37 C 1.1562(7) 0.2904(2) 0.69005(19) 0.082(2) Uani 1 1 d . . . . .
H37 H 1.195809 0.284758 0.669584 0.098 Uiso 1 1 calc R U . . .
C88 C 1.3967(8) 0.59532(19) 0.5709(2) 0.085(2) Uani 1 1 d . . . . .
H88 H 1.393406 0.614814 0.556546 0.102 Uiso 1 1 calc R U . . .
O28 O 1.2258(6) 0.1280(2) 0.96752(16) 0.177(3) Uani 1 1 d . . . . .
C63 C 1.7450(10) 0.47139(17) 0.70306(16) 0.083(2) Uani 1 1 d . . . . .
H63A H 1.690142 0.482039 0.721438 0.100 Uiso 1 1 calc R U . . .
H63B H 1.863100 0.468326 0.709497 0.100 Uiso 1 1 calc R U . . .
C87 C 1.3758(8) 0.56174(19) 0.55985(19) 0.083(2) Uani 1 1 d . . . . .
H87 H 1.356069 0.557762 0.537466 0.100 Uiso 1 1 calc R U . . .
C89 C 1.4220(9) 0.60012(18) 0.6027(3) 0.095(3) Uani 1 1 d . . . . .
H89 H 1.435972 0.623522 0.610590 0.114 Uiso 1 1 calc R U . . .
C122 C 1.0745(9) 0.3325(2) 0.7287(3) 0.101(4) Uani 1 1 d . . . . .
H122 H 1.058694 0.356252 0.735215 0.122 Uiso 1 1 calc R U . . .
C36 C 1.1331(9) 0.3254(2) 0.6991(3) 0.110(4) Uani 1 1 d . . . . .
H36 H 1.157610 0.344090 0.684843 0.132 Uiso 1 1 calc R U . . .
C121 C 1.9989(13) 0.3246(3) 0.9063(3) 0.148(4) Uani 1 1 d . . . . .
H12A H 2.031632 0.345753 0.894652 0.222 Uiso 1 1 calc R U . . .
H12B H 2.096404 0.310096 0.911559 0.222 Uiso 1 1 calc R U . . .
H12C H 1.948085 0.331627 0.926217 0.222 Uiso 1 1 calc R U . . .
O36 O 1.6727(11) 0.7082(2) 0.8415(2) 0.087(3) Uani 0.5 1 d G U P . .
H36A H 1.614629 0.694477 0.853375 0.130 Uiso 0.5 1 d G U P . .
H36B H 1.600110 0.718362 0.828497 0.130 Uiso 0.5 1 d G U P . .
Cl2 Cl 1.5838(11) 0.2723(3) 0.7280(2) 0.043(2) Uani 0.521(7) 1 d D U P A 1
O5 O 1.7006(8) 0.29356(19) 0.71085(18) 0.057(2) Uani 0.521(7) 1 d D U P A 1
O6 O 1.6772(8) 0.25354(18) 0.75335(18) 0.051(2) Uani 0.521(7) 1 d D U P A 1
O7 O 1.5117(18) 0.2462(4) 0.7063(3) 0.067(4) Uani 0.521(7) 1 d D U P A 1
O8 O 1.457(2) 0.2931(5) 0.7419(4) 0.049(4) Uani 0.521(7) 1 d D U P A 1
O6A O 1.490(2) 0.2862(5) 0.7485(3) 0.040(3) Uani 0.479(7) 1 d D . P A 2
Cl2A Cl 1.5695(9) 0.2693(3) 0.7222(2) 0.0290(17) Uani 0.479(7) 1 d D . P A 2
O7A O 1.7436(8) 0.26777(19) 0.7294(2) 0.051(3) Uani 0.479(7) 1 d D . P A 2
O5A O 1.5359(9) 0.28998(19) 0.69373(18) 0.057(3) Uani 0.479(7) 1 d D . P A 2
O8A O 1.4995(17) 0.2347(3) 0.7180(3) 0.049(3) Uani 0.479(7) 1 d D . P A 2
Cl4 Cl 1.4456(9) 0.29354(19) 0.91231(18) 0.0851(18) Uani 0.601(7) 1 d D U P B 1
O9 O 1.3730(11) 0.32662(18) 0.9161(2) 0.104(3) Uani 0.601(7) 1 d D U P B 1
O14 O 1.6151(12) 0.2975(4) 0.9284(2) 0.119(3) Uani 0.601(7) 1 d D U P B 1
O15 O 1.4820(12) 0.2872(3) 0.8796(2) 0.061(3) Uani 0.601(7) 1 d D U P B 1
O16 O 1.3689(15) 0.2639(3) 0.9251(3) 0.091(3) Uani 0.601(7) 1 d D U P B 1
O16A O 1.380(2) 0.2754(4) 0.9374(3) 0.076(4) Uani 0.399(7) 1 d D U P B 2
Cl4A Cl 1.4860(8) 0.2891(2) 0.9148(2) 0.0401(14) Uani 0.399(7) 1 d D U P B 2
O9A O 1.425(2) 0.2956(5) 0.8833(3) 0.072(4) Uani 0.399(7) 1 d D U P B 2
O14A O 1.548(2) 0.3203(3) 0.9291(3) 0.088(4) Uani 0.399(7) 1 d D U P B 2
O15A O 1.6239(14) 0.2658(3) 0.9137(3) 0.104(4) Uani 0.399(7) 1 d D U P B 2
O17 O 1.105(2) 0.5306(5) 0.4898(5) 0.187(7) Uani 0.489(7) 1 d DG U P C -1
H17A H 1.015368 0.540569 0.493688 0.280 Uiso 0.489(7) 1 calc R U P C -1
C1A C 1.113(3) 0.4973(5) 0.5057(6) 0.194(9) Uani 0.489(7) 1 d DG U P C -1
H1AA H 1.223710 0.487232 0.503847 0.291 Uiso 0.489(7) 1 calc R U P C -1
H1AB H 1.031129 0.481296 0.495726 0.291 Uiso 0.489(7) 1 calc R U P C -1
H1AC H 1.091572 0.500450 0.528469 0.291 Uiso 0.489(7) 1 calc DR U P C -1
Cl3 Cl 1.03284(17) 0.40621(4) 0.65471(4) 0.0598(4) Uani 1 1 d D U . . .
O10 O 0.973(2) 0.4376(3) 0.6376(4) 0.064(4) Uani 0.726(13) 1 d D U P D 1
O11 O 1.1776(8) 0.39404(17) 0.6396(2) 0.076(2) Uani 0.726(13) 1 d D U P D 1
O12 O 0.9100(16) 0.3795(3) 0.6518(3) 0.059(3) Uani 0.726(13) 1 d D U P D 1
O13 O 1.0656(15) 0.4143(2) 0.68912(17) 0.101(3) Uani 0.726(13) 1 d D U P D 1
O11A O 1.087(3) 0.3923(4) 0.6251(4) 0.058(4) Uani 0.274(13) 1 d D U P D 2
O10A O 0.970(6) 0.4399(7) 0.6446(11) 0.051(6) Uani 0.274(13) 1 d D U P D 2
O12A O 0.912(4) 0.3818(8) 0.6628(7) 0.043(5) Uani 0.274(13) 1 d D U P D 2
O13A O 1.158(2) 0.4115(6) 0.6794(6) 0.089(5) Uani 0.274(13) 1 d D U P D 2
O17A O 1.558(2) 0.4884(5) 0.5166(4) 0.161(6) Uani 0.511(7) 1 d DG U P C -2
H17B H 1.631276 0.484727 0.503334 0.241 Uiso 0.511(7) 1 calc R U P C -2
C1B C 1.400(2) 0.4837(5) 0.5010(5) 0.152(7) Uani 0.511(7) 1 d DG U P C -2
H1BA H 1.411544 0.473259 0.479741 0.228 Uiso 0.511(7) 1 calc R U P C -2
H1BB H 1.344455 0.506657 0.498675 0.228 Uiso 0.511(7) 1 calc R U P C -2
H1BC H 1.333564 0.468027 0.513982 0.228 Uiso 0.511(7) 1 calc DR U P C -2
O1A O 1.2697(13) 0.4801(2) 0.73913(17) 0.186(3) Uani 1 1 d G U . E -1
H1AD H 1.207934 0.494008 0.728465 0.280 Uiso 1 1 calc R U . E -1
C1C C 1.3190(10) 0.45202(18) 0.71889(19) 0.119(3) Uani 1 1 d G U . E -1
H1CA H 1.439511 0.451575 0.718445 0.178 Uiso 1 1 calc DR U . E -1
H1CB H 1.271540 0.455683 0.697057 0.178 Uiso 1 1 calc R U . E -1
H1CC H 1.279899 0.429510 0.727262 0.178 Uiso 1 1 calc R U . E -1

loop_
_atom_site_aniso_label
_atom_site_aniso_U_11
_atom_site_aniso_U_22
_atom_site_aniso_U_33
_atom_site_aniso_U_23
_atom_site_aniso_U_13
_atom_site_aniso_U_12
Cu1 0.0385(3) 0.0237(3) 0.0299(3) 0.0016(3) 0.0004(2) 0.0004(2)
Cu4 0.0355(3) 0.0313(3) 0.0334(4) -0.0008(3) -0.0003(2) 0.0003(2)
Cu2 0.0475(4) 0.0285(3) 0.0579(5) -0.0087(3) -0.0106(3) 0.0049(3)
Cu3 0.0592(4) 0.0353(4) 0.0417(4) 0.0003(3) 0.0053(3) -0.0034(3)
Cl1 0.0369(6) 0.0468(7) 0.0418(8) -0.0009(6) 0.0047(5) 0.0007(5)
Cl6 0.0488(7) 0.0421(7) 0.0363(8) 0.0079(6) -0.0003(5) -0.0030(5)
Cl8 0.0473(7) 0.0485(8) 0.0461(9) 0.0155(7) 0.0018(6) 0.0052(6)
Cl5 0.0634(8) 0.0405(7) 0.0355(8) 0.0025(6) 0.0003(6) 0.0057(6)
Cl7 0.0720(10) 0.0798(11) 0.0487(10) 0.0036(9) -0.0024(7) -0.0164(8)
N5 0.034(2) 0.027(2) 0.025(2) 0.0002(17) -0.0007(16) -0.0009(15)
O1 0.047(2) 0.052(2) 0.051(2) -0.0124(19) 0.0029(17) 0.0087(16)
N19 0.039(2) 0.027(2) 0.028(2) 0.0004(18) 0.0003(16) 0.0013(16)
N4 0.034(2) 0.027(2) 0.032(2) 0.0051(18) 0.0019(16) 0.0020(15)
N3 0.035(2) 0.026(2) 0.037(3) -0.0007(18) 0.0067(17) -0.0015(15)
N10 0.043(2) 0.029(2) 0.036(3) 0.0023(19) 0.0043(18) 0.0016(17)
N2 0.038(2) 0.027(2) 0.031(2) 0.0003(18) 0.0051(17) -0.0047(15)
O30 0.044(2) 0.070(3) 0.057(3) 0.014(2) -0.0016(17) 0.0151(17)
N16 0.038(2) 0.029(2) 0.039(3) 0.0041(19) -0.0060(17) -0.0021(16)
O25 0.055(2) 0.067(2) 0.052(3) -0.001(2) 0.0095(18) -0.0174(18)
N18 0.037(2) 0.033(2) 0.035(3) -0.0013(19) 0.0037(17) 0.0000(16)
N1 0.048(2) 0.027(2) 0.037(3) 0.0014(19) 0.0033(18) 0.0031(17)
N20 0.038(2) 0.029(2) 0.037(3) 0.0027(19) 0.0050(18) 0.0065(16)
O4 0.054(2) 0.058(2) 0.068(3) 0.000(2) -0.0087(19) 0.0147(17)
N7 0.040(2) 0.029(2) 0.045(3) -0.005(2) -0.0003(18) -0.0019(16)
N17 0.037(2) 0.036(2) 0.046(3) 0.007(2) 0.0049(18) -0.0013(17)
O3 0.054(2) 0.080(3) 0.060(3) -0.030(2) -0.0096(19) -0.0022(19)
O20 0.109(3) 0.047(2) 0.049(3) -0.005(2) -0.014(2) -0.001(2)
O23 0.072(3) 0.069(3) 0.065(3) 0.004(2) -0.019(2) -0.019(2)
N14 0.044(2) 0.033(2) 0.057(3) 0.000(2) -0.002(2) -0.0005(18)
N15 0.047(3) 0.040(3) 0.049(3) 0.010(2) 0.002(2) -0.0059(19)
N9 0.035(2) 0.052(3) 0.058(3) -0.026(2) -0.003(2) 0.0100(19)
N13 0.063(3) 0.045(3) 0.037(3) 0.004(2) 0.009(2) 0.005(2)
O24 0.109(3) 0.080(3) 0.060(3) -0.024(3) 0.043(3) -0.037(2)
C23 0.041(3) 0.024(2) 0.024(3) -0.003(2) -0.0076(19) -0.0020(19)
C16 0.036(3) 0.034(3) 0.026(3) -0.007(2) -0.0044(19) 0.0043(19)
O18 0.094(3) 0.085(3) 0.054(3) -0.020(3) 0.030(2) -0.007(2)
N12 0.062(3) 0.039(3) 0.053(3) -0.005(2) 0.011(2) -0.001(2)
O31 0.050(2) 0.128(4) 0.093(4) 0.067(3) 0.014(2) 0.006(2)
C100 0.038(3) 0.030(3) 0.032(3) 0.004(2) 0.003(2) -0.0059(19)
N8 0.055(3) 0.034(3) 0.076(4) 0.009(3) -0.035(3) -0.006(2)
N6 0.054(3) 0.042(3) 0.090(4) -0.029(3) -0.029(3) 0.012(2)
C25 0.032(2) 0.036(3) 0.034(3) -0.004(2) 0.004(2) -0.0053(19)
O21 0.130(4) 0.056(3) 0.070(3) 0.019(2) -0.023(3) -0.022(2)
C14 0.037(3) 0.034(3) 0.033(3) 0.004(2) -0.002(2) 0.004(2)
C94 0.036(3) 0.035(3) 0.035(3) 0.001(2) -0.002(2) -0.0004(19)
C10 0.031(2) 0.040(3) 0.034(3) 0.007(2) 0.004(2) 0.005(2)
C8 0.036(3) 0.038(3) 0.037(3) -0.005(2) 0.003(2) -0.002(2)
C52 0.049(3) 0.031(3) 0.032(3) 0.001(2) 0.005(2) 0.005(2)
C13 0.042(3) 0.033(3) 0.043(3) 0.000(2) 0.001(2) -0.005(2)
C53 0.046(3) 0.029(3) 0.034(3) 0.004(2) 0.002(2) 0.000(2)
C93 0.042(3) 0.042(3) 0.029(3) -0.002(2) -0.002(2) -0.005(2)
O26 0.100(3) 0.087(3) 0.081(4) -0.016(3) -0.027(3) 0.030(3)
C106 0.052(3) 0.033(3) 0.046(4) 0.010(3) 0.011(2) 0.010(2)
C104 0.047(3) 0.036(3) 0.033(3) -0.001(2) 0.002(2) 0.001(2)
C55 0.030(2) 0.037(3) 0.045(3) -0.003(3) 0.001(2) 0.0040(19)
C46 0.039(3) 0.032(3) 0.036(3) 0.009(2) 0.007(2) 0.000(2)
C113 0.047(3) 0.033(3) 0.030(3) -0.002(2) -0.003(2) 0.012(2)
O2 0.087(3) 0.094(3) 0.092(4) 0.040(3) 0.035(3) 0.002(2)
C24 0.047(3) 0.029(3) 0.027(3) -0.006(2) -0.010(2) -0.001(2)
C2 0.061(3) 0.031(3) 0.031(3) 0.004(2) 0.011(2) -0.013(2)
C101 0.045(3) 0.029(3) 0.040(3) -0.001(2) 0.006(2) -0.003(2)
C98 0.046(3) 0.038(3) 0.039(3) -0.004(3) 0.004(2) 0.001(2)
N11 0.090(4) 0.052(3) 0.048(3) -0.009(3) 0.005(3) -0.002(3)
C9 0.051(3) 0.037(3) 0.032(3) 0.005(2) -0.001(2) 0.011(2)
C51 0.052(3) 0.036(3) 0.033(3) 0.006(2) -0.003(2) 0.000(2)
C4 0.039(3) 0.035(3) 0.042(3) -0.003(2) 0.011(2) -0.001(2)
C15 0.034(3) 0.040(3) 0.036(3) -0.004(2) 0.005(2) -0.005(2)
C102 0.041(3) 0.036(3) 0.049(4) 0.004(3) 0.007(2) 0.004(2)
C5 0.045(3) 0.031(3) 0.057(4) -0.011(3) 0.010(3) -0.003(2)
C60 0.047(3) 0.047(3) 0.037(3) 0.004(3) 0.000(2) 0.004(2)
C21 0.048(3) 0.039(3) 0.035(3) 0.002(2) 0.006(2) -0.011(2)
C22 0.049(3) 0.034(3) 0.033(3) 0.005(2) -0.002(2) -0.006(2)
C44 0.039(3) 0.051(3) 0.047(4) -0.012(3) 0.000(2) 0.003(2)
C12 0.036(3) 0.051(3) 0.035(3) 0.000(3) -0.006(2) -0.006(2)
C54 0.046(3) 0.031(3) 0.034(3) 0.005(2) 0.007(2) 0.001(2)
C96 0.047(3) 0.049(3) 0.041(3) 0.011(3) 0.001(2) 0.001(2)
C17 0.034(3) 0.050(3) 0.040(3) -0.004(3) -0.006(2) 0.006(2)
C18 0.054(3) 0.037(3) 0.038(3) 0.001(3) -0.009(2) 0.011(2)
C105 0.042(3) 0.042(3) 0.055(4) 0.012(3) 0.015(2) 0.000(2)
C30 0.041(3) 0.039(3) 0.037(3) -0.006(2) 0.004(2) -0.008(2)
C112 0.044(3) 0.033(3) 0.043(3) -0.003(2) -0.002(2) 0.010(2)
C20 0.075(4) 0.039(3) 0.030(3) 0.000(3) 0.005(3) -0.020(3)
C48 0.063(3) 0.037(3) 0.033(3) 0.000(3) 0.013(2) 0.004(2)
C99 0.050(3) 0.029(3) 0.036(3) 0.000(2) -0.003(2) -0.003(2)
C49 0.058(3) 0.033(3) 0.035(3) -0.001(2) 0.012(2) 0.002(2)
C83 0.062(3) 0.030(3) 0.042(3) 0.001(3) 0.010(3) -0.007(2)
C45 0.042(3) 0.037(3) 0.049(4) 0.002(3) 0.003(2) -0.002(2)
O27 0.142(4) 0.066(3) 0.081(4) 0.001(3) 0.025(3) -0.005(3)
C92 0.038(3) 0.041(3) 0.057(4) 0.011(3) -0.005(2) -0.010(2)
C26 0.041(3) 0.045(3) 0.038(3) 0.004(3) 0.004(2) 0.003(2)
C1 0.060(3) 0.030(3) 0.037(3) 0.009(2) 0.010(2) 0.003(2)
C50 0.062(3) 0.036(3) 0.029(3) 0.002(2) 0.005(2) -0.005(2)
O19 0.065(3) 0.119(4) 0.090(4) 0.028(3) -0.004(2) 0.021(3)
O22 0.091(3) 0.083(3) 0.166(6) 0.082(4) 0.012(3) 0.025(3)
C91 0.046(3) 0.038(3) 0.049(4) 0.001(3) -0.014(2) -0.006(2)
C3 0.061(3) 0.031(3) 0.045(3) 0.000(3) 0.009(3) 0.005(2)
C111 0.047(3) 0.032(3) 0.050(4) -0.004(3) -0.005(2) 0.003(2)
C28 0.049(3) 0.068(4) 0.044(4) -0.027(3) 0.003(3) -0.006(3)
C114 0.059(3) 0.043(3) 0.042(3) 0.001(3) 0.002(3) 0.014(2)
C97 0.050(3) 0.033(3) 0.051(4) 0.011(3) -0.001(2) 0.003(2)
C56 0.041(3) 0.055(3) 0.046(4) -0.005(3) 0.007(2) 0.006(2)
C103 0.044(3) 0.038(3) 0.045(3) 0.005(3) -0.002(2) 0.001(2)
C95 0.041(3) 0.052(3) 0.036(3) 0.000(3) -0.003(2) -0.002(2)
C11 0.035(3) 0.050(3) 0.033(3) 0.012(3) 0.000(2) 0.004(2)
C70 0.052(3) 0.034(3) 0.057(4) -0.004(3) 0.002(3) 0.007(2)
C47 0.041(3) 0.052(3) 0.043(3) 0.009(3) 0.011(2) 0.006(2)
C29 0.060(3) 0.039(3) 0.060(4) -0.019(3) 0.012(3) -0.012(2)
O32 0.098(3) 0.062(3) 0.165(6) 0.047(3) 0.019(3) 0.023(2)
C32 0.050(3) 0.041(3) 0.058(4) -0.004(3) -0.018(3) -0.003(2)
C115 0.027(3) 0.056(4) 0.059(4) 0.022(3) 0.007(2) 0.003(2)
C7 0.046(3) 0.049(3) 0.042(3) -0.010(3) 0.001(2) -0.009(2)
C27 0.042(3) 0.072(4) 0.030(3) -0.011(3) -0.001(2) 0.005(3)
C19 0.068(4) 0.031(3) 0.036(3) 0.005(2) -0.009(3) -0.005(2)
C6 0.052(3) 0.037(3) 0.062(4) -0.016(3) 0.011(3) -0.013(2)
C116 0.046(3) 0.044(3) 0.070(4) 0.018(3) 0.011(3) 0.009(2)
C110 0.059(4) 0.040(3) 0.058(4) -0.014(3) -0.017(3) 0.011(3)
C74 0.058(3) 0.043(3) 0.054(4) 0.007(3) -0.004(3) -0.008(2)
C59 0.058(3) 0.051(3) 0.061(4) 0.011(3) -0.002(3) -0.003(3)
C76 0.058(4) 0.044(3) 0.047(4) 0.007(3) 0.013(3) -0.008(3)
C109 0.077(4) 0.047(3) 0.042(4) -0.013(3) -0.004(3) 0.011(3)
C120 0.037(3) 0.067(4) 0.089(5) 0.027(4) -0.003(3) -0.003(3)
C82 0.052(3) 0.044(3) 0.056(4) -0.008(3) 0.002(3) -0.008(2)
C85 0.054(3) 0.042(3) 0.064(4) -0.001(3) 0.005(3) 0.000(2)
C43 0.045(3) 0.079(4) 0.050(4) 0.001(3) 0.009(3) 0.005(3)
C68 0.053(3) 0.042(3) 0.063(4) 0.013(3) 0.012(3) 0.006(2)
O29 0.262(7) 0.074(3) 0.061(4) -0.017(3) 0.012(4) -0.055(4)
C71 0.052(3) 0.033(3) 0.077(5) -0.004(3) 0.001(3) -0.004(2)
C84 0.058(4) 0.056(4) 0.058(4) 0.006(3) -0.002(3) -0.017(3)
C107 0.056(3) 0.061(4) 0.048(4) 0.008(3) 0.026(3) 0.013(3)
C40 0.035(3) 0.071(4) 0.065(4) -0.037(4) -0.010(3) 0.013(3)
O33 0.106(4) 0.203(6) 0.091(5) -0.059(5) -0.036(3) 0.033(4)
C38 0.044(3) 0.053(4) 0.073(5) 0.031(4) -0.031(3) -0.011(3)
C31 0.052(3) 0.039(3) 0.079(5) -0.024(3) -0.024(3) 0.010(2)
C57 0.050(3) 0.076(4) 0.039(4) -0.004(3) 0.008(2) 0.010(3)
C75 0.060(4) 0.047(3) 0.073(5) 0.000(3) 0.014(3) -0.003(3)
C58 0.058(4) 0.080(5) 0.039(4) 0.018(3) 0.009(3) 0.002(3)
C77 0.054(4) 0.059(4) 0.084(5) -0.016(4) -0.006(3) -0.010(3)
C72 0.056(4) 0.044(4) 0.100(6) 0.008(4) 0.019(4) -0.009(3)
C79 0.101(5) 0.055(4) 0.046(4) -0.018(3) 0.010(3) -0.027(3)
C67 0.060(4) 0.055(4) 0.082(5) 0.023(4) 0.013(3) 0.005(3)
C119 0.046(4) 0.090(5) 0.097(6) 0.040(5) -0.007(3) 0.002(3)
C80 0.076(4) 0.062(4) 0.066(5) -0.011(4) 0.018(3) -0.016(3)
C69 0.083(4) 0.052(4) 0.062(5) -0.012(3) -0.019(3) 0.000(3)
C34 0.060(4) 0.033(4) 0.116(7) 0.004(4) -0.053(4) -0.001(3)
C42 0.054(4) 0.133(7) 0.044(4) -0.017(4) 0.007(3) 0.026(4)
C108 0.076(4) 0.069(4) 0.036(4) 0.000(3) 0.012(3) 0.016(3)
C73 0.072(4) 0.056(4) 0.069(5) 0.019(3) -0.001(3) -0.010(3)
O34 0.098(4) 0.207(7) 0.097(5) -0.014(5) 0.013(3) 0.024(4)
C78 0.078(5) 0.069(4) 0.064(5) -0.006(4) -0.010(3) -0.023(3)
C62 0.080(4) 0.071(4) 0.050(4) -0.007(4) 0.012(3) 0.005(3)
C64 0.082(4) 0.059(4) 0.051(4) 0.003(3) 0.011(3) 0.011(3)
C117 0.060(4) 0.056(4) 0.095(6) 0.020(4) 0.008(4) 0.020(3)
C61 0.099(5) 0.061(4) 0.065(5) -0.031(4) 0.022(4) -0.006(3)
C66 0.090(5) 0.063(5) 0.074(6) 0.035(4) 0.030(4) 0.015(4)
C81 0.074(4) 0.055(4) 0.058(4) -0.013(3) 0.007(3) -0.010(3)
C41 0.050(4) 0.108(6) 0.069(5) -0.051(5) -0.011(3) 0.028(4)
C39 0.050(4) 0.063(4) 0.113(6) -0.050(4) -0.021(4) 0.020(3)
C86 0.095(5) 0.054(4) 0.063(5) 0.003(4) -0.005(4) 0.004(3)
C118 0.057(4) 0.073(5) 0.108(7) 0.043(5) 0.007(4) 0.018(3)
C65 0.104(5) 0.078(5) 0.046(4) 0.014(4) 0.007(3) 0.020(4)
C33 0.105(5) 0.027(3) 0.139(8) -0.020(4) -0.065(5) 0.019(3)
C90 0.104(5) 0.046(4) 0.091(6) -0.009(4) -0.007(4) 0.001(3)
C37 0.045(4) 0.091(5) 0.107(6) 0.058(5) -0.033(3) -0.014(3)
C88 0.087(5) 0.054(5) 0.114(7) 0.031(5) 0.014(5) 0.001(3)
O28 0.064(3) 0.348(11) 0.117(5) 0.048(6) 0.002(3) -0.053(5)
C63 0.139(6) 0.073(5) 0.037(4) 0.000(4) -0.011(4) -0.009(4)
C87 0.114(6) 0.064(5) 0.072(5) 0.022(4) 0.005(4) 0.005(4)
C89 0.106(6) 0.041(4) 0.136(9) 0.003(5) -0.008(6) -0.003(4)
C122 0.063(5) 0.045(4) 0.189(11) 0.038(6) -0.066(6) -0.012(3)
C36 0.051(5) 0.079(7) 0.194(11) 0.079(7) -0.057(6) -0.021(4)
C121 0.145(9) 0.136(9) 0.158(11) -0.023(8) -0.049(8) 0.019(7)
O36 0.137(7) 0.041(5) 0.076(7) 0.001(4) -0.060(6) -0.004(5)
Cl2 0.060(4) 0.034(3) 0.036(4) -0.008(2) -0.004(2) -0.005(2)
O5 0.068(5) 0.052(5) 0.053(5) 0.014(4) 0.011(4) -0.005(4)
O6 0.043(4) 0.053(4) 0.056(5) 0.016(4) -0.004(3) 0.014(3)
O7 0.071(6) 0.074(9) 0.057(8) -0.041(7) 0.001(6) -0.021(6)
O8 0.035(6) 0.043(8) 0.068(8) -0.011(5) -0.012(5) 0.023(4)
O6A 0.033(7) 0.035(7) 0.052(7) -0.010(6) 0.007(6) 0.019(5)
Cl2A 0.032(3) 0.026(3) 0.029(3) -0.001(3) 0.004(2) 0.005(2)
O7A 0.024(4) 0.052(5) 0.076(7) -0.011(5) -0.009(4) -0.001(3)
O5A 0.063(6) 0.050(5) 0.058(6) 0.014(4) -0.009(4) 0.006(4)
O8A 0.055(6) 0.037(6) 0.056(9) -0.012(5) 0.007(5) -0.007(4)
Cl4 0.141(5) 0.059(3) 0.057(3) -0.007(2) 0.025(3) -0.029(3)
O9 0.142(6) 0.057(5) 0.117(6) -0.031(5) 0.053(5) -0.014(4)
O14 0.133(7) 0.152(8) 0.073(6) -0.011(7) 0.002(5) -0.028(6)
O15 0.081(6) 0.063(5) 0.041(4) -0.024(4) 0.015(4) -0.005(4)
O16 0.130(6) 0.066(6) 0.079(7) -0.008(5) 0.042(6) -0.035(5)
O16A 0.108(7) 0.058(8) 0.063(8) 0.000(7) 0.025(7) -0.029(6)
Cl4A 0.042(2) 0.044(3) 0.034(2) 0.001(2) -0.0036(17) -0.0057(18)
O9A 0.102(9) 0.066(8) 0.046(7) 0.006(6) -0.008(6) -0.030(7)
O14A 0.165(9) 0.049(6) 0.050(6) -0.026(6) 0.009(6) -0.021(6)
O15A 0.127(7) 0.092(7) 0.094(8) 0.023(7) 0.017(6) 0.040(6)
O17 0.231(13) 0.162(11) 0.172(13) -0.023(11) 0.052(11) -0.016(10)
C1A 0.250(15) 0.180(14) 0.154(15) -0.006(13) 0.027(13) -0.020(14)
Cl3 0.0610(9) 0.0461(8) 0.0705(11) 0.0114(8) -0.0149(8) -0.0087(7)
O10 0.070(5) 0.043(5) 0.075(8) 0.020(4) -0.022(6) -0.005(4)
O11 0.034(4) 0.075(4) 0.119(6) 0.041(4) 0.006(4) 0.007(3)
O12 0.070(4) 0.037(4) 0.070(7) 0.001(5) -0.009(5) -0.017(3)
O13 0.132(7) 0.089(5) 0.076(5) 0.000(4) -0.049(5) -0.020(6)
O11A 0.082(10) 0.040(7) 0.055(8) -0.005(7) 0.026(7) -0.005(7)
O10A 0.058(10) 0.032(9) 0.064(12) 0.013(8) 0.019(9) 0.018(8)
O12A 0.047(8) 0.024(8) 0.060(13) 0.000(9) 0.013(9) -0.009(6)
O13A 0.049(8) 0.093(9) 0.120(10) 0.022(9) -0.038(8) 0.003(8)
O17A 0.215(12) 0.135(10) 0.133(11) -0.009(9) 0.019(9) -0.009(10)
C1B 0.207(14) 0.141(13) 0.110(13) 0.029(11) 0.012(11) 0.009(12)
O1A 0.300(9) 0.143(6) 0.121(6) 0.011(5) 0.052(6) 0.105(6)
C1C 0.135(7) 0.091(6) 0.130(8) 0.012(6) 0.010(6) -0.015(5)

loop_
_atom_type_symbol
_atom_type_description
_atom_type_scat_dispersion_real
_atom_type_scat_dispersion_imag
_atom_type_scat_source
C C 0.0033 0.0016 'International Tables Vol C Tables 4.2.6.8 and 6.1.1.4'
H H 0.0000 0.0000 'International Tables Vol C Tables 4.2.6.8 and 6.1.1.4'
Cl Cl 0.1484 0.1585 'International Tables Vol C Tables 4.2.6.8 and 6.1.1.4'
Cu Cu 0.3201 1.2651 'International Tables Vol C Tables 4.2.6.8 and 6.1.1.4'
N N 0.0061 0.0033 'International Tables Vol C Tables 4.2.6.8 and 6.1.1.4'
O O 0.0106 0.0060 'International Tables Vol C Tables 4.2.6.8 and 6.1.1.4'

loop_
_exptl_crystal_face_index_h
_exptl_crystal_face_index_k
_exptl_crystal_face_index_l
_exptl_crystal_face_perp_dist
-11 0 6 0.0802
0 3 -58 0.0382
11 0 -13 0.0877
1 -3 58 0.0055
-1 -53 -4 0.0280
11 2 11 0.0840
0 53 3 0.0140

loop_
_geom_angle_atom_site_label_1
_geom_angle_atom_site_label_2
_geom_angle_atom_site_label_3
_geom_angle
_geom_angle_site_symmetry_1
_geom_angle_site_symmetry_3
_geom_angle_publ_flag
N5 Cu1 N2 79.79(13) . . ?
N5 Cu1 N1 164.31(15) . . ?
N4 Cu1 N5 101.01(14) . . ?
N4 Cu1 N3 158.76(14) . . ?
N4 Cu1 N2 94.11(13) . . ?
N4 Cu1 N1 83.81(15) . . ?
N3 Cu1 N5 94.86(15) . . ?
N3 Cu1 N2 102.59(13) . . ?
N3 Cu1 N1 84.67(15) . . ?
N1 Cu1 N2 85.00(14) . . ?
N19 Cu4 N18 126.57(14) . . ?
N19 Cu4 N17 131.72(14) . . ?
N16 Cu4 N19 83.83(14) . . ?
N16 Cu4 N18 82.98(15) . . ?
N16 Cu4 N17 86.55(15) . . ?
N18 Cu4 N17 98.76(14) . . ?
N20 Cu4 N19 99.42(15) . . ?
N20 Cu4 N16 166.92(15) . . ?
N20 Cu4 N18 104.67(15) . . ?
N20 Cu4 N17 81.84(15) . . ?
N10 Cu2 N7 79.89(14) . . ?
N10 Cu2 N6 164.82(16) . . ?
N9 Cu2 N10 102.15(16) . . ?
N9 Cu2 N7 94.59(15) . . ?
N9 Cu2 N8 157.00(18) . . ?
N9 Cu2 N6 84.1(2) . . ?
N8 Cu2 N10 94.18(19) . . ?
N8 Cu2 N7 104.24(15) . . ?
N8 Cu2 N6 84.2(2) . . ?
N6 Cu2 N7 85.87(15) . . ?
N14 Cu3 N15 102.44(17) . . ?
N14 Cu3 N12 93.00(15) . . ?
N14 Cu3 N11 83.51(19) . . ?
N15 Cu3 N12 78.91(16) . . ?
N15 Cu3 N11 163.89(19) . . ?
N13 Cu3 N14 156.38(17) . . ?
N13 Cu3 N15 94.66(18) . . ?
N13 Cu3 N12 106.32(16) . . ?
N13 Cu3 N11 84.4(2) . . ?
N11 Cu3 N12 85.89(18) . . ?
O4 Cl1 O1 108.7(2) . . ?
O3 Cl1 O1 109.3(2) . . ?
O3 Cl1 O4 109.0(2) . . ?
O2 Cl1 O1 109.0(3) . . ?
O2 Cl1 O4 109.8(3) . . ?
O2 Cl1 O3 111.0(3) . . ?
O23 Cl6 O25 109.9(2) . . ?
O24 Cl6 O25 109.2(2) . . ?
O24 Cl6 O23 107.6(3) . . ?
O24 Cl6 O22 112.2(3) . . ?
O22 Cl6 O25 109.5(3) . . ?
O22 Cl6 O23 108.4(3) . . ?
O31 Cl8 O30 110.2(2) . . ?
O31 Cl8 O33 110.3(4) . . ?
O32 Cl8 O30 109.1(3) . . ?
O32 Cl8 O31 108.9(3) . . ?
O32 Cl8 O33 107.2(4) . . ?
O33 Cl8 O30 111.0(3) . . ?
O18 Cl5 O20 110.0(3) . . ?
O18 Cl5 O21 109.5(3) . . ?
O18 Cl5 O19 109.1(3) . . ?
O21 Cl5 O20 109.5(2) . . ?
O19 Cl5 O20 110.3(3) . . ?
O19 Cl5 O21 108.5(3) . . ?
O26 Cl7 O27 108.7(3) . . ?
O26 Cl7 O28 109.2(4) . . ?
O29 Cl7 O26 113.3(4) . . ?
O29 Cl7 O27 108.2(3) . . ?
O29 Cl7 O28 110.3(4) . . ?
O28 Cl7 O27 106.9(4) . . ?
C23 N5 Cu1 123.5(3) . . ?
C16 N5 Cu1 115.7(3) . . ?
C16 N5 C23 120.7(4) . . ?
C100 N19 Cu4 113.4(3) . . ?
C100 N19 C104 117.8(4) . . ?
C104 N19 Cu4 128.5(3) . . ?
C14 N4 Cu1 127.5(3) . . ?
C14 N4 C10 118.9(4) . . ?
C10 N4 Cu1 113.2(3) . . ?
C8 N3 Cu1 127.8(3) . . ?
C8 N3 C4 118.3(4) . . ?
C4 N3 Cu1 113.9(3) . . ?
C53 N10 Cu2 125.3(3) . . ?
C46 N10 Cu2 114.6(3) . . ?
C46 N10 C53 119.7(4) . . ?
C25 N2 Cu1 123.3(2) . . ?
C25 N2 C2 115.2(4) . . ?
C25 N2 C15 112.8(3) . . ?
C2 N2 Cu1 91.8(3) . . ?
C2 N2 C15 116.0(3) . . ?
C15 N2 Cu1 95.1(3) . . ?
C93 N16 Cu4 106.3(3) . . ?
C93 N16 C99 111.2(4) . . ?
C93 N16 C91 112.0(4) . . ?
C99 N16 Cu4 109.0(3) . . ?
C99 N16 C91 111.1(3) . . ?
C91 N16 Cu4 107.1(3) . . ?
C94 N18 Cu4 111.3(3) . . ?
C94 N18 C98 118.2(4) . . ?
C98 N18 Cu4 129.2(3) . . ?
C9 N1 Cu1 106.7(3) . . ?
C9 N1 C1 109.8(4) . . ?
C9 N1 C3 112.7(3) . . ?
C1 N1 Cu1 107.1(3) . . ?
C3 N1 Cu1 108.8(3) . . ?
C3 N1 C1 111.5(4) . . ?
C106 N20 Cu4 114.0(3) . . ?
C106 N20 C113 119.0(4) . . ?
C113 N20 Cu4 126.7(3) . . ?
C55 N7 Cu2 120.7(3) . . ?
C55 N7 C45 114.1(4) . . ?
C55 N7 C32 115.4(4) . . ?
C45 N7 Cu2 96.5(3) . . ?
C45 N7 C32 114.2(4) . . ?
C32 N7 Cu2 93.1(2) . . ?
C105 N17 Cu4 98.2(3) . . ?
C105 N17 C92 114.3(4) . . ?
C92 N17 Cu4 97.6(3) . . ?
C115 N17 Cu4 118.3(3) . . ?
C115 N17 C105 112.1(4) . . ?
C115 N17 C92 114.7(4) . . ?
C70 N14 Cu3 113.0(4) . . ?
C74 N14 Cu3 128.2(4) . . ?
C74 N14 C70 118.1(5) . . ?
C83 N15 Cu3 125.9(3) . . ?
C76 N15 Cu3 114.2(4) . . ?
C76 N15 C83 119.7(4) . . ?
C44 N9 Cu2 127.3(4) . . ?
C40 N9 Cu2 113.4(4) . . ?
C40 N9 C44 118.8(5) . . ?
C68 N13 Cu3 127.2(4) . . ?
C68 N13 C64 118.4(5) . . ?
C64 N13 Cu3 113.7(4) . . ?
N5 C23 C24 120.4(4) . . ?
N5 C23 C22 120.3(4) . . ?
C22 C23 C24 119.2(4) . . ?
N5 C16 C15 119.3(4) . . ?
N5 C16 C17 121.5(4) . . ?
C17 C16 C15 119.2(4) . . ?
C85 N12 Cu3 120.2(3) . . ?
C85 N12 C75 113.0(5) . . ?
C85 N12 C62 118.0(5) . . ?
C75 N12 Cu3 95.1(3) . . ?
C62 N12 Cu3 91.8(3) . . ?
C62 N12 C75 115.1(5) . . ?
N19 C100 C101 122.3(4) . . ?
N19 C100 C99 116.2(4) . . ?
C101 C100 C99 121.3(4) . . ?
C38 N8 Cu2 126.9(4) . . ?
C38 N8 C34 118.9(6) . . ?
C34 N8 Cu2 113.8(5) . . ?
C31 N6 Cu2 106.6(3) . . ?
C39 N6 Cu2 106.5(3) . . ?
C39 N6 C31 109.8(5) . . ?
C39 N6 C33 112.8(5) . . ?
C33 N6 Cu2 108.6(4) . . ?
C33 N6 C31 112.2(4) . . ?
C30 C25 N2 118.9(4) . . ?
C26 C25 N2 123.1(4) . . ?
C26 C25 C30 117.9(5) . . ?
N4 C14 H14 118.6 . . ?
N4 C14 C13 122.8(4) . . ?
C13 C14 H14 118.6 . . ?
N18 C94 C93 114.2(4) . . ?
N18 C94 C95 122.1(4) . . ?
C95 C94 C93 123.7(5) . . ?
N4 C10 C9 115.8(4) . . ?
N4 C10 C11 121.3(4) . . ?
C11 C10 C9 122.9(4) . . ?
N3 C8 H8 118.5 . . ?
N3 C8 C7 123.0(5) . . ?
C7 C8 H8 118.5 . . ?
C53 C52 H52 120.2 . . ?
C51 C52 H52 120.2 . . ?
C51 C52 C53 119.5(5) . . ?
C14 C13 H13 120.8 . . ?
C14 C13 C12 118.4(4) . . ?
C12 C13 H13 120.8 . . ?
N10 C53 C52 119.5(4) . . ?
N10 C53 C54 121.3(4) . . ?
C54 C53 C52 119.2(4) . . ?
N16 C93 C94 110.7(4) . . ?
N16 C93 H93A 109.5 . . ?
N16 C93 H93B 109.5 . . ?
C94 C93 H93A 109.5 . . ?
C94 C93 H93B 109.5 . . ?
H93A C93 H93B 108.1 . . ?
N20 C106 C105 116.7(5) . . ?
N20 C106 C107 122.6(5) . . ?
C107 C106 C105 120.6(5) . . ?
N19 C104 H104 118.4 . . ?
N19 C104 C103 123.1(5) . . ?
C103 C104 H104 118.4 . . ?
C60 C55 N7 118.2(5) . . ?
C56 C55 N7 123.1(4) . . ?
C56 C55 C60 118.7(5) . . ?
N10 C46 C45 118.6(4) . . ?
N10 C46 C47 121.7(4) . . ?
C47 C46 C45 119.6(4) . . ?
N20 C113 C112 119.8(4) . . ?
N20 C113 C114 121.1(5) . . ?
C114 C113 C112 119.1(4) . . ?
C23 C24 C19 119.6(4) . . ?
C18 C24 C23 117.6(4) . . ?
C18 C24 C19 122.8(4) . . ?
N2 C2 H2A 109.7 . . ?
N2 C2 H2B 109.7 . . ?
N2 C2 C1 109.9(4) . . ?
H2A C2 H2B 108.2 . . ?
C1 C2 H2A 109.7 . . ?
C1 C2 H2B 109.7 . . ?
C100 C101 H101 120.6 . . ?
C102 C101 C100 118.9(5) . . ?
C102 C101 H101 120.6 . . ?
N18 C98 H98 118.9 . . ?
N18 C98 C97 122.2(5) . . ?
C97 C98 H98 118.9 . . ?
C69 N11 Cu3 105.4(4) . . ?
C69 N11 C61 109.6(4) . . ?
C61 N11 Cu3 106.0(4) . . ?
C63 N11 Cu3 110.0(4) . . ?
C63 N11 C69 111.0(5) . . ?
C63 N11 C61 114.3(5) . . ?
N1 C9 C10 109.1(3) . . ?
N1 C9 H9A 109.9 . . ?
N1 C9 H9B 109.9 . . ?
C10 C9 H9A 109.9 . . ?
C10 C9 H9B 109.9 . . ?
H9A C9 H9B 108.3 . . ?
C52 C51 H51 119.2 . . ?
C52 C51 C50 121.5(5) . . ?
C50 C51 H51 119.2 . . ?
N3 C4 C5 121.2(5) . . ?
N3 C4 C3 116.5(4) . . ?
C5 C4 C3 122.2(4) . . ?
N2 C15 C16 113.4(3) . . ?
N2 C15 H15A 108.9 . . ?
N2 C15 H15B 108.9 . . ?
C16 C15 H15A 108.9 . . ?
C16 C15 H15B 108.9 . . ?
H15A C15 H15B 107.7 . . ?
C101 C102 H102 120.4 . . ?
C101 C102 C103 119.1(4) . . ?
C103 C102 H102 120.4 . . ?
C4 C5 H5 120.2 . . ?
C6 C5 C4 119.5(5) . . ?
C6 C5 H5 120.2 . . ?
C55 C60 H60 120.2 . . ?
C55 C60 C59 119.7(5) . . ?
C59 C60 H60 120.2 . . ?
C22 C21 H21 119.5 . . ?
C22 C21 C20 121.0(5) . . ?
C20 C21 H21 119.5 . . ?
C23 C22 H22 120.0 . . ?
C21 C22 C23 120.0(4) . . ?
C21 C22 H22 120.0 . . ?
N9 C44 H44 119.1 . . ?
N9 C44 C43 121.9(5) . . ?
C43 C44 H44 119.1 . . ?
C13 C12 H12 120.2 . . ?
C11 C12 C13 119.6(4) . . ?
C11 C12 H12 120.2 . . ?
C53 C54 C49 119.2(4) . . ?
C48 C54 C53 117.7(4) . . ?
C48 C54 C49 123.0(4) . . ?
C97 C96 H96 120.2 . . ?
C97 C96 C95 119.5(5) . . ?
C95 C96 H96 120.2 . . ?
C16 C17 H17 120.3 . . ?
C18 C17 C16 119.5(4) . . ?
C18 C17 H17 120.3 . . ?
C24 C18 H18 119.8 . . ?
C17 C18 C24 120.3(4) . . ?
C17 C18 H18 119.8 . . ?
N17 C105 C106 113.0(4) . . ?
N17 C105 H10A 109.0 . . ?
N17 C105 H10B 109.0 . . ?
C106 C105 H10A 109.0 . . ?
C106 C105 H10B 109.0 . . ?
H10A C105 H10B 107.8 . . ?
C25 C30 H30 119.9 . . ?
C29 C30 C25 120.1(5) . . ?
C29 C30 H30 119.9 . . ?
C113 C112 H112 120.1 . . ?
C111 C112 C113 119.8(5) . . ?
C111 C112 H112 120.1 . . ?
C21 C20 H20 119.6 . . ?
C19 C20 C21 120.7(5) . . ?
C19 C20 H20 119.6 . . ?
C54 C48 H48 119.8 . . ?
C47 C48 C54 120.4(5) . . ?
C47 C48 H48 119.8 . . ?
N16 C99 C100 110.1(4) . . ?
N16 C99 H99A 109.6 . . ?
N16 C99 H99B 109.6 . . ?
C100 C99 H99A 109.6 . . ?
C100 C99 H99B 109.6 . . ?
H99A C99 H99B 108.2 . . ?
C54 C49 H49 119.7 . . ?
C50 C49 C54 120.7(5) . . ?
C50 C49 H49 119.7 . . ?
N15 C83 C82 119.7(5) . . ?
N15 C83 C84 120.7(5) . . ?
C82 C83 C84 119.6(5) . . ?
N7 C45 C46 114.2(4) . . ?
N7 C45 H45A 108.7 . . ?
N7 C45 H45B 108.7 . . ?
C46 C45 H45A 108.7 . . ?
C46 C45 H45B 108.7 . . ?
H45A C45 H45B 107.6 . . ?
N17 C92 H92A 109.7 . . ?
N17 C92 H92B 109.7 . . ?
N17 C92 C91 109.6(4) . . ?
H92A C92 H92B 108.2 . . ?
C91 C92 H92A 109.7 . . ?
C91 C92 H92B 109.7 . . ?
C25 C26 H26 119.4 . . ?
C27 C26 C25 121.2(5) . . ?
C27 C26 H26 119.4 . . ?
N1 C1 C2 112.4(4) . . ?
N1 C1 H1A 109.1 . . ?
N1 C1 H1B 109.1 . . ?
C2 C1 H1A 109.1 . . ?
C2 C1 H1B 109.1 . . ?
H1A C1 H1B 107.9 . . ?
C51 C50 H50 120.1 . . ?
C49 C50 C51 119.8(5) . . ?
C49 C50 H50 120.1 . . ?
N16 C91 C92 110.2(4) . . ?
N16 C91 H91A 109.6 . . ?
N16 C91 H91B 109.6 . . ?
C92 C91 H91A 109.6 . . ?
C92 C91 H91B 109.6 . . ?
H91A C91 H91B 108.1 . . ?
N1 C3 C4 112.1(4) . . ?
N1 C3 H3A 109.2 . . ?
N1 C3 H3B 109.2 . . ?
C4 C3 H3A 109.2 . . ?
C4 C3 H3B 109.2 . . ?
H3A C3 H3B 107.9 . . ?
C112 C111 H111 119.7 . . ?
C112 C111 C110 120.6(5) . . ?
C110 C111 H111 119.7 . . ?
C29 C28 H28 120.4 . . ?
C27 C28 H28 120.4 . . ?
C27 C28 C29 119.2(5) . . ?
C109 C114 C113 119.0(5) . . ?
C108 C114 C113 117.6(5) . . ?
C108 C114 C109 123.5(6) . . ?
C98 C97 H97 120.3 . . ?
C96 C97 C98 119.5(5) . . ?
C96 C97 H97 120.3 . . ?
C55 C56 H56 119.6 . . ?
C57 C56 C55 120.8(5) . . ?
C57 C56 H56 119.6 . . ?
C104 C103 H103 120.7 . . ?
C102 C103 C104 118.7(5) . . ?
C102 C103 H103 120.7 . . ?
C94 C95 C96 118.5(5) . . ?
C94 C95 H95 120.7 . . ?
C96 C95 H95 120.7 . . ?
C10 C11 H11 120.5 . . ?
C12 C11 C10 118.9(4) . . ?
C12 C11 H11 120.5 . . ?
N14 C70 C71 121.8(5) . . ?
N14 C70 C69 115.0(5) . . ?
C71 C70 C69 123.2(5) . . ?
C46 C47 H47 120.4 . . ?
C48 C47 C46 119.2(5) . . ?
C48 C47 H47 120.4 . . ?
C30 C29 H29 119.6 . . ?
C28 C29 C30 120.8(5) . . ?
C28 C29 H29 119.6 . . ?
N7 C32 H32A 109.6 . . ?
N7 C32 H32B 109.6 . . ?
N7 C32 C31 110.3(4) . . ?
H32A C32 H32B 108.1 . . ?
C31 C32 H32A 109.6 . . ?
C31 C32 H32B 109.6 . . ?
C116 C115 N17 119.3(5) . . ?
C116 C115 C120 119.2(5) . . ?
C120 C115 N17 121.4(5) . . ?
C8 C7 H7 120.8 . . ?
C8 C7 C6 118.4(5) . . ?
C6 C7 H7 120.8 . . ?
C26 C27 H27 119.6 . . ?
C28 C27 C26 120.8(5) . . ?
C28 C27 H27 119.6 . . ?
C24 C19 H19 120.3 . . ?
C20 C19 C24 119.5(4) . . ?
C20 C19 H19 120.3 . . ?
C5 C6 C7 119.5(5) . . ?
C5 C6 H6 120.2 . . ?
C7 C6 H6 120.2 . . ?
C115 C116 H116 119.6 . . ?
C115 C116 C117 120.8(6) . . ?
C117 C116 H116 119.6 . . ?
C111 C110 H110 119.8 . . ?
C109 C110 C111 120.4(5) . . ?
C109 C110 H110 119.8 . . ?
N14 C74 H74 118.2 . . ?
N14 C74 C73 123.5(5) . . ?
C73 C74 H74 118.2 . . ?
C60 C59 H59 119.5 . . ?
C58 C59 C60 121.0(5) . . ?
C58 C59 H59 119.5 . . ?
N15 C76 C75 119.2(5) . . ?
N15 C76 C77 121.4(5) . . ?
C77 C76 C75 119.4(5) . . ?
C114 C109 H109 119.4 . . ?
C110 C109 C114 121.2(6) . . ?
C110 C109 H109 119.4 . . ?
C115 C120 H120 120.5 . . ?
C115 C120 C119 119.1(6) . . ?
C119 C120 H120 120.5 . . ?
C83 C82 H82 120.1 . . ?
C81 C82 C83 119.8(5) . . ?
C81 C82 H82 120.1 . . ?
C86 C85 N12 121.0(5) . . ?
C86 C85 C90 116.3(6) . . ?
C90 C85 N12 122.7(6) . . ?
C44 C43 H43 120.4 . . ?
C44 C43 C42 119.3(6) . . ?
C42 C43 H43 120.4 . . ?
N13 C68 H68 118.7 . . ?
N13 C68 C67 122.6(6) . . ?
C67 C68 H68 118.7 . . ?
C70 C71 H71 120.3 . . ?
C72 C71 C70 119.3(5) . . ?
C72 C71 H71 120.3 . . ?
C83 C84 C79 117.6(5) . . ?
C78 C84 C83 117.6(6) . . ?
C78 C84 C79 124.8(6) . . ?
C106 C107 H107 120.7 . . ?
C108 C107 C106 118.6(5) . . ?
C108 C107 H107 120.7 . . ?
N9 C40 C41 121.3(6) . . ?
N9 C40 C39 115.6(6) . . ?
C41 C40 C39 123.0(6) . . ?
N8 C38 H38 118.5 . . ?
N8 C38 C37 123.0(6) . . ?
C37 C38 H38 118.5 . . ?
N6 C31 C32 112.9(5) . . ?
N6 C31 H31A 109.0 . . ?
N6 C31 H31B 109.0 . . ?
C32 C31 H31A 109.0 . . ?
C32 C31 H31B 109.0 . . ?
H31A C31 H31B 107.8 . . ?
C56 C57 H57 119.3 . . ?
C56 C57 C58 121.4(6) . . ?
C58 C57 H57 119.3 . . ?
N12 C75 C76 113.6(4) . . ?
N12 C75 H75A 108.8 . . ?
N12 C75 H75B 108.8 . . ?
C76 C75 H75A 108.8 . . ?
C76 C75 H75B 108.8 . . ?
H75A C75 H75B 107.7 . . ?
C59 C58 H58 120.7 . . ?
C57 C58 C59 118.5(6) . . ?
C57 C58 H58 120.7 . . ?
C76 C77 H77 120.2 . . ?
C78 C77 C76 119.6(6) . . ?
C78 C77 H77 120.2 . . ?
C71 C72 H72 120.1 . . ?
C71 C72 C73 119.8(5) . . ?
C73 C72 H72 120.1 . . ?
C84 C79 H79 119.1 . . ?
C80 C79 C84 121.9(6) . . ?
C80 C79 H79 119.1 . . ?
C68 C67 H67 120.7 . . ?
C66 C67 C68 118.6(6) . . ?
C66 C67 H67 120.7 . . ?
C120 C119 H119 119.5 . . ?
C118 C119 C120 121.1(7) . . ?
C118 C119 H119 119.5 . . ?
C79 C80 H80 120.3 . . ?
C79 C80 C81 119.5(6) . . ?
C81 C80 H80 120.3 . . ?
N11 C69 H69A 109.9 . . ?
N11 C69 H69B 109.9 . . ?
C70 C69 N11 108.9(4) . . ?
C70 C69 H69A 109.9 . . ?
C70 C69 H69B 109.9 . . ?
H69A C69 H69B 108.3 . . ?
N8 C34 C33 117.5(6) . . ?
N8 C34 C122 120.5(8) . . ?
C122 C34 C33 121.9(7) . . ?
C43 C42 H42 120.0 . . ?
C41 C42 C43 120.1(7) . . ?
C41 C42 H42 120.0 . . ?
C114 C108 H108 119.5 . . ?
C107 C108 C114 120.9(6) . . ?
C107 C108 H108 119.5 . . ?
C74 C73 C72 117.4(6) . . ?
C74 C73 H73 121.3 . . ?
C72 C73 H73 121.3 . . ?
C121 O34 H34 109.5 . . ?
C84 C78 H78 119.5 . . ?
C77 C78 C84 121.0(6) . . ?
C77 C78 H78 119.5 . . ?
N12 C62 H62A 109.1 . . ?
N12 C62 H62B 109.1 . . ?
N12 C62 C61 112.6(5) . . ?
H62A C62 H62B 107.8 . . ?
C61 C62 H62A 109.1 . . ?
C61 C62 H62B 109.1 . . ?
N13 C64 C65 121.3(6) . . ?
N13 C64 C63 117.1(5) . . ?
C65 C64 C63 121.6(6) . . ?
C116 C117 H117 119.7 . . ?
C118 C117 C116 120.6(6) . . ?
C118 C117 H117 119.7 . . ?
N11 C61 H61A 109.5 . . ?
N11 C61 H61B 109.5 . . ?
C62 C61 N11 110.8(5) . . ?
C62 C61 H61A 109.5 . . ?
C62 C61 H61B 109.5 . . ?
H61A C61 H61B 108.1 . . ?
C67 C66 H66 119.9 . . ?
C65 C66 C67 120.2(6) . . ?
C65 C66 H66 119.9 . . ?
C82 C81 C80 121.6(6) . . ?
C82 C81 H81 119.2 . . ?
C80 C81 H81 119.2 . . ?
C40 C41 H41 120.7 . . ?
C42 C41 C40 118.6(6) . . ?
C42 C41 H41 120.7 . . ?
N6 C39 C40 109.7(4) . . ?
N6 C39 H39A 109.7 . . ?
N6 C39 H39B 109.7 . . ?
C40 C39 H39A 109.7 . . ?
C40 C39 H39B 109.7 . . ?
H39A C39 H39B 108.2 . . ?
C85 C86 H86 118.7 . . ?
C87 C86 C85 122.6(6) . . ?
C87 C86 H86 118.7 . . ?
C119 C118 C117 119.1(6) . . ?
C119 C118 H118 120.4 . . ?
C117 C118 H118 120.4 . . ?
C64 C65 H65 120.5 . . ?
C66 C65 C64 119.1(7) . . ?
C66 C65 H65 120.5 . . ?
N6 C33 H33A 109.1 . . ?
N6 C33 H33B 109.1 . . ?
C34 C33 N6 112.6(5) . . ?
C34 C33 H33A 109.1 . . ?
C34 C33 H33B 109.1 . . ?
H33A C33 H33B 107.8 . . ?
C85 C90 H90 120.5 . . ?
C89 C90 C85 119.0(7) . . ?
C89 C90 H90 120.5 . . ?
C38 C37 H37 120.8 . . ?
C38 C37 C36 118.4(8) . . ?
C36 C37 H37 120.8 . . ?
C87 C88 H88 120.9 . . ?
C89 C88 H88 120.9 . . ?
C89 C88 C87 118.1(7) . . ?
N11 C63 C64 112.9(5) . . ?
N11 C63 H63A 109.0 . . ?
N11 C63 H63B 109.0 . . ?
C64 C63 H63A 109.0 . . ?
C64 C63 H63B 109.0 . . ?
H63A C63 H63B 107.8 . . ?
C86 C87 H87 119.5 . . ?
C88 C87 C86 120.9(7) . . ?
C88 C87 H87 119.5 . . ?
C90 C89 H89 118.5 . . ?
C88 C89 C90 123.0(7) . . ?
C88 C89 H89 118.5 . . ?
C34 C122 H122 120.0 . . ?
C36 C122 C34 120.1(9) . . ?
C36 C122 H122 120.0 . . ?
C37 C36 H36 120.5 . . ?
C122 C36 C37 119.1(8) . . ?
C122 C36 H36 120.5 . . ?
O34 C121 H12A 109.5 . . ?
O34 C121 H12B 109.5 . . ?
O34 C121 H12C 109.5 . . ?
H12A C121 H12B 109.5 . . ?
H12A C121 H12C 109.5 . . ?
H12B C121 H12C 109.5 . . ?
H36A O36 H36B 104.3 . . ?
O6 Cl2 O5 107.3(8) . . ?
O7 Cl2 O5 108.9(9) . . ?
O7 Cl2 O6 107.5(9) . . ?
O8 Cl2 O5 113.1(11) . . ?
O8 Cl2 O6 109.5(8) . . ?
O8 Cl2 O7 110.4(11) . . ?
O7A Cl2A O6A 109.3(10) . . ?
O7A Cl2A O5A 110.0(7) . . ?
O7A Cl2A O8A 111.6(8) . . ?
O5A Cl2A O6A 108.2(8) . . ?
O8A Cl2A O6A 107.9(10) . . ?
O8A Cl2A O5A 109.8(8) . . ?
O9 Cl4 O14 104.0(8) . . ?
O9 Cl4 O15 111.5(7) . . ?
O9 Cl4 O16 118.5(8) . . ?
O15 Cl4 O14 102.4(8) . . ?
O16 Cl4 O14 108.9(8) . . ?
O16 Cl4 O15 110.1(8) . . ?
O16A Cl4A O14A 104.3(10) . . ?
O16A Cl4A O15A 107.4(10) . . ?
O9A Cl4A O16A 119.6(11) . . ?
O9A Cl4A O14A 110.5(11) . . ?
O9A Cl4A O15A 108.7(10) . . ?
O14A Cl4A O15A 105.4(9) . . ?
C1A O17 H17A 109.5 . . ?
O17 C1A H1AA 109.5 . . ?
O17 C1A H1AB 109.5 . . ?
O17 C1A H1AC 109.5 . . ?
H1AA C1A H1AB 109.5 . . ?
H1AA C1A H1AC 109.5 . . ?
H1AB C1A H1AC 109.5 . . ?
O10 Cl3 O13 110.2(7) . . ?
O11 Cl3 O10 108.0(8) . . ?
O11 Cl3 O13 112.2(5) . . ?
O12 Cl3 O10 108.9(9) . . ?
O12 Cl3 O11 108.7(7) . . ?
O12 Cl3 O13 108.8(5) . . ?
O10A Cl3 O11A 101.2(19) . . ?
O12A Cl3 O11A 102.3(14) . . ?
O12A Cl3 O10A 115(3) . . ?
O12A Cl3 O13A 113.7(16) . . ?
O13A Cl3 O11A 115.9(11) . . ?
O13A Cl3 O10A 109(2) . . ?
C1B O17A H17B 109.5 . . ?
O17A C1B H1BA 109.5 . . ?
O17A C1B H1BB 109.5 . . ?
O17A C1B H1BC 109.5 . . ?
H1BA C1B H1BB 109.5 . . ?
H1BA C1B H1BC 109.5 . . ?
H1BB C1B H1BC 109.5 . . ?
C1C O1A H1AD 109.5 . . ?
O1A C1C H1CA 109.5 . . ?
O1A C1C H1CB 109.5 . . ?
O1A C1C H1CC 109.5 . . ?
H1CA C1C H1CB 109.5 . . ?
H1CA C1C H1CC 109.5 . . ?
H1CB C1C H1CC 109.5 . . ?

loop_
_geom_bond_atom_site_label_1
_geom_bond_atom_site_label_2
_geom_bond_distance
_geom_bond_site_symmetry_2
_geom_bond_publ_flag
Cu1 N5 2.003(3) . ?
Cu1 N4 1.981(4) . ?
Cu1 N3 1.994(4) . ?
Cu1 N2 2.432(4) . ?
Cu1 N1 2.021(4) . ?
Cu4 N19 2.021(3) . ?
Cu4 N16 2.014(4) . ?
Cu4 N18 2.081(4) . ?
Cu4 N20 1.965(4) . ?
Cu4 N17 2.228(4) . ?
Cu2 N10 2.003(4) . ?
Cu2 N7 2.377(4) . ?
Cu2 N9 1.978(5) . ?
Cu2 N8 1.985(5) . ?
Cu2 N6 2.029(4) . ?
Cu3 N14 1.991(4) . ?
Cu3 N15 2.019(4) . ?
Cu3 N13 1.987(4) . ?
Cu3 N12 2.413(4) . ?
Cu3 N11 2.019(5) . ?
Cl1 O1 1.441(3) . ?
Cl1 O4 1.440(3) . ?
Cl1 O3 1.433(4) . ?
Cl1 O2 1.416(4) . ?
Cl6 O25 1.433(3) . ?
Cl6 O23 1.421(4) . ?
Cl6 O24 1.412(4) . ?
Cl6 O22 1.412(4) . ?
Cl8 O30 1.432(3) . ?
Cl8 O31 1.402(4) . ?
Cl8 O32 1.389(4) . ?
Cl8 O33 1.414(5) . ?
Cl5 O20 1.423(4) . ?
Cl5 O18 1.407(4) . ?
Cl5 O21 1.418(4) . ?
Cl5 O19 1.413(4) . ?
Cl7 O26 1.407(4) . ?
Cl7 O27 1.444(5) . ?
Cl7 O29 1.390(5) . ?
Cl7 O28 1.416(6) . ?
N5 C23 1.381(6) . ?
N5 C16 1.312(5) . ?
N19 C100 1.333(6) . ?
N19 C104 1.337(6) . ?
N4 C14 1.348(5) . ?
N4 C10 1.349(5) . ?
N3 C8 1.342(6) . ?
N3 C4 1.356(6) . ?
N10 C53 1.382(6) . ?
N10 C46 1.330(5) . ?
N2 C25 1.438(6) . ?
N2 C2 1.483(5) . ?
N2 C15 1.490(6) . ?
N16 C93 1.473(6) . ?
N16 C99 1.496(5) . ?
N16 C91 1.501(5) . ?
N18 C94 1.345(6) . ?
N18 C98 1.359(6) . ?
N1 C9 1.488(6) . ?
N1 C1 1.499(6) . ?
N1 C3 1.496(6) . ?
N20 C106 1.328(6) . ?
N20 C113 1.375(6) . ?
N7 C55 1.434(6) . ?
N7 C45 1.464(6) . ?
N7 C32 1.501(6) . ?
N17 C105 1.488(6) . ?
N17 C92 1.490(6) . ?
N17 C115 1.469(6) . ?
N14 C70 1.351(6) . ?
N14 C74 1.326(7) . ?
N15 C83 1.387(6) . ?
N15 C76 1.328(6) . ?
N9 C44 1.353(6) . ?
N9 C40 1.351(6) . ?
N13 C68 1.337(7) . ?
N13 C64 1.342(7) . ?
C23 C24 1.415(6) . ?
C23 C22 1.413(6) . ?
C16 C15 1.519(6) . ?
C16 C17 1.412(6) . ?
N12 C85 1.429(7) . ?
N12 C75 1.471(7) . ?
N12 C62 1.458(7) . ?
C100 C101 1.398(6) . ?
C100 C99 1.507(6) . ?
N8 C38 1.339(8) . ?
N8 C34 1.361(7) . ?
N6 C31 1.507(6) . ?
N6 C39 1.491(8) . ?
N6 C33 1.502(9) . ?
C25 C30 1.401(6) . ?
C25 C26 1.394(7) . ?
C14 H14 0.9500 . ?
C14 C13 1.366(6) . ?
C94 C93 1.499(6) . ?
C94 C95 1.386(7) . ?
C10 C9 1.496(6) . ?
C10 C11 1.389(6) . ?
C8 H8 0.9500 . ?
C8 C7 1.374(6) . ?
C52 H52 0.9500 . ?
C52 C53 1.418(6) . ?
C52 C51 1.362(6) . ?
C13 H13 0.9500 . ?
C13 C12 1.390(6) . ?
C53 C54 1.406(6) . ?
C93 H93A 0.9900 . ?
C93 H93B 0.9900 . ?
C106 C105 1.511(7) . ?
C106 C107 1.397(7) . ?
C104 H104 0.9500 . ?
C104 C103 1.382(6) . ?
C55 C60 1.392(7) . ?
C55 C56 1.390(7) . ?
C46 C45 1.506(7) . ?
C46 C47 1.410(7) . ?
C113 C112 1.425(7) . ?
C113 C114 1.412(7) . ?
C24 C18 1.411(7) . ?
C24 C19 1.418(7) . ?
C2 H2A 0.9900 . ?
C2 H2B 0.9900 . ?
C2 C1 1.521(6) . ?
C101 H101 0.9500 . ?
C101 C102 1.370(7) . ?
C98 H98 0.9500 . ?
C98 C97 1.369(7) . ?
N11 C69 1.496(7) . ?
N11 C61 1.525(7) . ?
N11 C63 1.469(8) . ?
C9 H9A 0.9900 . ?
C9 H9B 0.9900 . ?
C51 H51 0.9500 . ?
C51 C50 1.405(7) . ?
C4 C5 1.382(6) . ?
C4 C3 1.500(7) . ?
C15 H15A 0.9900 . ?
C15 H15B 0.9900 . ?
C102 H102 0.9500 . ?
C102 C103 1.374(7) . ?
C5 H5 0.9500 . ?
C5 C6 1.373(7) . ?
C60 H60 0.9500 . ?
C60 C59 1.402(7) . ?
C21 H21 0.9500 . ?
C21 C22 1.359(6) . ?
C21 C20 1.406(7) . ?
C22 H22 0.9500 . ?
C44 H44 0.9500 . ?
C44 C43 1.363(7) . ?
C12 H12 0.9500 . ?
C12 C11 1.381(6) . ?
C54 C48 1.406(6) . ?
C54 C49 1.417(6) . ?
C96 H96 0.9500 . ?
C96 C97 1.364(7) . ?
C96 C95 1.389(7) . ?
C17 H17 0.9500 . ?
C17 C18 1.361(7) . ?
C18 H18 0.9500 . ?
C105 H10A 0.9900 . ?
C105 H10B 0.9900 . ?
C30 H30 0.9500 . ?
C30 C29 1.397(7) . ?
C112 H112 0.9500 . ?
C112 C111 1.368(6) . ?
C20 H20 0.9500 . ?
C20 C19 1.368(7) . ?
C48 H48 0.9500 . ?
C48 C47 1.372(7) . ?
C99 H99A 0.9900 . ?
C99 H99B 0.9900 . ?
C49 H49 0.9500 . ?
C49 C50 1.355(6) . ?
C83 C82 1.393(7) . ?
C83 C84 1.425(7) . ?
C45 H45A 0.9900 . ?
C45 H45B 0.9900 . ?
C92 H92A 0.9900 . ?
C92 H92B 0.9900 . ?
C92 C91 1.514(7) . ?
C26 H26 0.9500 . ?
C26 C27 1.380(7) . ?
C1 H1A 0.9900 . ?
C1 H1B 0.9900 . ?
C50 H50 0.9500 . ?
C91 H91A 0.9900 . ?
C91 H91B 0.9900 . ?
C3 H3A 0.9900 . ?
C3 H3B 0.9900 . ?
C111 H111 0.9500 . ?
C111 C110 1.409(7) . ?
C28 H28 0.9500 . ?
C28 C29 1.381(8) . ?
C28 C27 1.376(7) . ?
C114 C109 1.411(7) . ?
C114 C108 1.393(8) . ?
C97 H97 0.9500 . ?
C56 H56 0.9500 . ?
C56 C57 1.373(7) . ?
C103 H103 0.9500 . ?
C95 H95 0.9500 . ?
C11 H11 0.9500 . ?
C70 C71 1.380(7) . ?
C70 C69 1.492(8) . ?
C47 H47 0.9500 . ?
C29 H29 0.9500 . ?
C32 H32A 0.9900 . ?
C32 H32B 0.9900 . ?
C32 C31 1.509(7) . ?
C115 C116 1.380(7) . ?
C115 C120 1.389(8) . ?
C7 H7 0.9500 . ?
C7 C6 1.377(7) . ?
C27 H27 0.9500 . ?
C19 H19 0.9500 . ?
C6 H6 0.9500 . ?
C116 H116 0.9500 . ?
C116 C117 1.383(7) . ?
C110 H110 0.9500 . ?
C110 C109 1.349(8) . ?
C74 H74 0.9500 . ?
C74 C73 1.373(7) . ?
C59 H59 0.9500 . ?
C59 C58 1.380(8) . ?
C76 C75 1.496(8) . ?
C76 C77 1.410(7) . ?
C109 H109 0.9500 . ?
C120 H120 0.9500 . ?
C120 C119 1.410(8) . ?
C82 H82 0.9500 . ?
C82 C81 1.368(7) . ?
C85 C86 1.387(8) . ?
C85 C90 1.403(8) . ?
C43 H43 0.9500 . ?
C43 C42 1.373(8) . ?
C68 H68 0.9500 . ?
C68 C67 1.380(8) . ?
C71 H71 0.9500 . ?
C71 C72 1.349(8) . ?
C84 C79 1.427(8) . ?
C84 C78 1.386(8) . ?
C107 H107 0.9500 . ?
C107 C108 1.364(8) . ?
C40 C41 1.392(9) . ?
C40 C39 1.493(8) . ?
C38 H38 0.9500 . ?
C38 C37 1.381(8) . ?
C31 H31A 0.9900 . ?
C31 H31B 0.9900 . ?
C57 H57 0.9500 . ?
C57 C58 1.379(8) . ?
C75 H75A 0.9900 . ?
C75 H75B 0.9900 . ?
C58 H58 0.9500 . ?
C77 H77 0.9500 . ?
C77 C78 1.361(8) . ?
C72 H72 0.9500 . ?
C72 C73 1.398(8) . ?
C79 H79 0.9500 . ?
C79 C80 1.333(8) . ?
C67 H67 0.9500 . ?
C67 C66 1.364(9) . ?
C119 H119 0.9500 . ?
C119 C118 1.370(9) . ?
C80 H80 0.9500 . ?
C80 C81 1.399(8) . ?
C69 H69A 0.9900 . ?
C69 H69B 0.9900 . ?
C34 C33 1.463(10) . ?
C34 C122 1.394(11) . ?
C42 H42 0.9500 . ?
C42 C41 1.367(9) . ?
C108 H108 0.9500 . ?
C73 H73 0.9500 . ?
O34 H34 0.8400 . ?
O34 C121 1.355(10) . ?
C78 H78 0.9500 . ?
C62 H62A 0.9900 . ?
C62 H62B 0.9900 . ?
C62 C61 1.501(8) . ?
C64 C65 1.400(8) . ?
C64 C63 1.505(8) . ?
C117 H117 0.9500 . ?
C117 C118 1.377(9) . ?
C61 H61A 0.9900 . ?
C61 H61B 0.9900 . ?
C66 H66 0.9500 . ?
C66 C65 1.351(9) . ?
C81 H81 0.9500 . ?
C41 H41 0.9500 . ?
C39 H39A 0.9900 . ?
C39 H39B 0.9900 . ?
C86 H86 0.9500 . ?
C86 C87 1.370(8) . ?
C118 H118 0.9500 . ?
C65 H65 0.9500 . ?
C33 H33A 0.9900 . ?
C33 H33B 0.9900 . ?
C90 H90 0.9500 . ?
C90 C89 1.402(10) . ?
C37 H37 0.9500 . ?
C37 C36 1.392(11) . ?
C88 H88 0.9500 . ?
C88 C87 1.361(9) . ?
C88 C89 1.342(10) . ?
C63 H63A 0.9900 . ?
C63 H63B 0.9900 . ?
C87 H87 0.9500 . ?
C89 H89 0.9500 . ?
C122 H122 0.9500 . ?
C122 C36 1.372(12) . ?
C36 H36 0.9500 . ?
C121 H12A 0.9800 . ?
C121 H12B 0.9800 . ?
C121 H12C 0.9800 . ?
O36 H36A 0.8715 . ?
O36 H36B 0.8708 . ?
Cl2 O5 1.458(9) . ?
Cl2 O6 1.454(9) . ?
Cl2 O7 1.446(9) . ?
Cl2 O8 1.439(9) . ?
O6A Cl2A 1.444(10) . ?
Cl2A O7A 1.433(9) . ?
Cl2A O5A 1.436(9) . ?
Cl2A O8A 1.436(10) . ?
Cl4 O9 1.397(8) . ?
Cl4 O14 1.510(8) . ?
Cl4 O15 1.429(8) . ?
Cl4 O16 1.401(8) . ?
O16A Cl4A 1.405(11) . ?
Cl4A O9A 1.400(11) . ?
Cl4A O14A 1.407(10) . ?
Cl4A O15A 1.429(10) . ?
O17 H17A 0.8400 . ?
O17 C1A 1.4249 . ?
C1A H1AA 0.9800 . ?
C1A H1AB 0.9800 . ?
C1A H1AC 0.9800 . ?
Cl3 O10 1.457(7) . ?
Cl3 O11 1.436(5) . ?
Cl3 O12 1.423(7) . ?
Cl3 O13 1.477(6) . ?
Cl3 O11A 1.432(11) . ?
Cl3 O10A 1.429(14) . ?
Cl3 O12A 1.401(13) . ?
Cl3 O13A 1.425(13) . ?
O17A H17B 0.8400 . ?
O17A C1B 1.4256 . ?
C1B H1BA 0.9800 . ?
C1B H1BB 0.9800 . ?
C1B H1BC 0.9800 . ?
O1A H1AD 0.8400 . ?
O1A C1C 1.4263 . ?
C1C H1CA 0.9800 . ?
C1C H1CB 0.9800 . ?
C1C H1CC 0.9800 . ?

loop_
_geom_torsion_atom_site_label_1
_geom_torsion_atom_site_label_2
_geom_torsion_atom_site_label_3
_geom_torsion_atom_site_label_4
_geom_torsion
_geom_torsion_site_symmetry_1
_geom_torsion_site_symmetry_2
_geom_torsion_site_symmetry_3
_geom_torsion_site_symmetry_4
_geom_torsion_publ_flag
Cu1 N5 C23 C24 178.3(3) . . . . ?
Cu1 N5 C23 C22 -0.1(5) . . . . ?
Cu1 N5 C16 C15 -1.2(5) . . . . ?
Cu1 N5 C16 C17 -178.2(3) . . . . ?
Cu1 N4 C14 C13 171.8(3) . . . . ?
Cu1 N4 C10 C9 10.7(5) . . . . ?
Cu1 N4 C10 C11 -171.5(3) . . . . ?
Cu1 N3 C8 C7 176.6(3) . . . . ?
Cu1 N3 C4 C5 179.6(3) . . . . ?
Cu1 N3 C4 C3 -4.7(5) . . . . ?
Cu1 N2 C25 C30 70.0(5) . . . . ?
Cu1 N2 C25 C26 -110.7(4) . . . . ?
Cu1 N2 C2 C1 53.3(4) . . . . ?
Cu1 N2 C15 C16 -40.6(4) . . . . ?
Cu1 N1 C9 C10 35.6(4) . . . . ?
Cu1 N1 C1 C2 33.8(4) . . . . ?
Cu1 N1 C3 C4 -21.6(5) . . . . ?
Cu4 N19 C100 C101 -170.9(4) . . . . ?
Cu4 N19 C100 C99 14.3(5) . . . . ?
Cu4 N19 C104 C103 171.5(4) . . . . ?
Cu4 N16 C93 C94 40.4(4) . . . . ?
Cu4 N16 C99 C100 28.2(4) . . . . ?
Cu4 N16 C91 C92 34.5(4) . . . . ?
Cu4 N18 C94 C93 15.5(4) . . . . ?
Cu4 N18 C94 C95 -166.6(3) . . . . ?
Cu4 N18 C98 C97 164.8(3) . . . . ?
Cu4 N20 C106 C105 7.7(5) . . . . ?
Cu4 N20 C106 C107 -171.6(4) . . . . ?
Cu4 N20 C113 C112 -9.1(6) . . . . ?
Cu4 N20 C113 C114 173.0(3) . . . . ?
Cu4 N17 C105 C106 -38.7(4) . . . . ?
Cu4 N17 C92 C91 49.6(4) . . . . ?
Cu4 N17 C115 C116 64.5(6) . . . . ?
Cu4 N17 C115 C120 -115.5(5) . . . . ?
Cu2 N10 C53 C52 -7.0(6) . . . . ?
Cu2 N10 C53 C54 172.1(3) . . . . ?
Cu2 N10 C46 C45 2.9(5) . . . . ?
Cu2 N10 C46 C47 -172.5(3) . . . . ?
Cu2 N7 C55 C60 70.0(5) . . . . ?
Cu2 N7 C55 C56 -110.1(4) . . . . ?
Cu2 N7 C45 C46 -39.9(4) . . . . ?
Cu2 N7 C32 C31 52.0(4) . . . . ?
Cu2 N9 C44 C43 172.2(4) . . . . ?
Cu2 N9 C40 C41 -172.4(4) . . . . ?
Cu2 N9 C40 C39 11.7(5) . . . . ?
Cu2 N8 C38 C37 174.4(3) . . . . ?
Cu2 N8 C34 C33 0.2(6) . . . . ?
Cu2 N8 C34 C122 -176.1(4) . . . . ?
Cu2 N6 C31 C32 32.2(5) . . . . ?
Cu2 N6 C39 C40 34.4(6) . . . . ?
Cu2 N6 C33 C34 -19.0(6) . . . . ?
Cu3 N14 C70 C71 -171.4(4) . . . . ?
Cu3 N14 C70 C69 10.3(6) . . . . ?
Cu3 N14 C74 C73 169.7(4) . . . . ?
Cu3 N15 C83 C82 -3.9(6) . . . . ?
Cu3 N15 C83 C84 175.0(4) . . . . ?
Cu3 N15 C76 C75 3.4(6) . . . . ?
Cu3 N15 C76 C77 -175.5(4) . . . . ?
Cu3 N13 C68 C67 170.2(4) . . . . ?
Cu3 N13 C64 C65 -171.1(4) . . . . ?
Cu3 N13 C64 C63 7.8(7) . . . . ?
Cu3 N12 C85 C86 73.0(6) . . . . ?
Cu3 N12 C85 C90 -106.9(6) . . . . ?
Cu3 N12 C75 C76 -42.7(5) . . . . ?
Cu3 N12 C62 C61 52.3(5) . . . . ?
Cu3 N11 C69 C70 39.7(5) . . . . ?
Cu3 N11 C61 C62 36.0(6) . . . . ?
Cu3 N11 C63 C64 -11.0(7) . . . . ?
N5 C23 C24 C18 -1.1(6) . . . . ?
N5 C23 C24 C19 -179.5(4) . . . . ?
N5 C23 C22 C21 179.4(4) . . . . ?
N5 C16 C15 N2 35.2(6) . . . . ?
N5 C16 C17 C18 0.3(7) . . . . ?
N19 C100 C101 C102 -3.0(7) . . . . ?
N19 C100 C99 N16 -28.7(6) . . . . ?
N19 C104 C103 C102 -0.1(7) . . . . ?
N4 C14 C13 C12 -1.4(7) . . . . ?
N4 C10 C9 N1 -31.7(6) . . . . ?
N4 C10 C11 C12 -1.3(7) . . . . ?
N3 C8 C7 C6 3.5(7) . . . . ?
N3 C4 C5 C6 3.4(7) . . . . ?
N3 C4 C3 N1 18.0(6) . . . . ?
N10 C53 C54 C48 -0.4(7) . . . . ?
N10 C53 C54 C49 -180.0(4) . . . . ?
N10 C46 C45 N7 31.2(6) . . . . ?
N10 C46 C47 C48 -0.2(7) . . . . ?
N2 C25 C30 C29 178.0(4) . . . . ?
N2 C25 C26 C27 -178.6(4) . . . . ?
N2 C2 C1 N1 -67.7(5) . . . . ?
N18 C94 C93 N16 -38.3(5) . . . . ?
N18 C94 C95 C96 -0.5(7) . . . . ?
N18 C98 C97 C96 -0.8(7) . . . . ?
N20 C106 C105 N17 25.5(6) . . . . ?
N20 C106 C107 C108 -2.2(8) . . . . ?
N20 C113 C112 C111 -177.4(4) . . . . ?
N20 C113 C114 C109 177.7(4) . . . . ?
N20 C113 C114 C108 -1.8(7) . . . . ?
N7 C55 C60 C59 -179.2(4) . . . . ?
N7 C55 C56 C57 179.5(4) . . . . ?
N7 C32 C31 N6 -64.6(6) . . . . ?
N17 C92 C91 N16 -61.3(5) . . . . ?
N17 C115 C116 C117 -179.2(5) . . . . ?
N17 C115 C120 C119 179.5(5) . . . . ?
N14 C70 C71 C72 0.2(8) . . . . ?
N14 C70 C69 N11 -34.3(6) . . . . ?
N14 C74 C73 C72 0.0(9) . . . . ?
N15 C83 C82 C81 179.7(5) . . . . ?
N15 C83 C84 C79 -179.9(5) . . . . ?
N15 C83 C84 C78 -1.1(8) . . . . ?
N15 C76 C75 N12 33.6(7) . . . . ?
N15 C76 C77 C78 0.8(9) . . . . ?
N9 C44 C43 C42 -0.3(8) . . . . ?
N9 C40 C41 C42 -1.8(8) . . . . ?
N9 C40 C39 N6 -31.6(7) . . . . ?
N13 C68 C67 C66 -1.3(8) . . . . ?
N13 C64 C65 C66 0.5(9) . . . . ?
N13 C64 C63 N11 2.4(9) . . . . ?
C23 N5 C16 C15 175.1(4) . . . . ?
C23 N5 C16 C17 -1.9(6) . . . . ?
C23 C24 C18 C17 -0.5(7) . . . . ?
C23 C24 C19 C20 0.5(7) . . . . ?
C16 N5 C23 C24 2.3(6) . . . . ?
C16 N5 C23 C22 -176.1(4) . . . . ?
C16 C17 C18 C24 0.9(7) . . . . ?
N12 C85 C86 C87 -179.7(6) . . . . ?
N12 C85 C90 C89 179.1(6) . . . . ?
N12 C62 C61 N11 -68.4(7) . . . . ?
C100 N19 C104 C103 -2.3(7) . . . . ?
C100 C101 C102 C103 0.5(7) . . . . ?
N8 C38 C37 C36 -0.3(8) . . . . ?
N8 C34 C33 N6 13.0(7) . . . . ?
N8 C34 C122 C36 1.8(9) . . . . ?
C25 N2 C2 C1 -75.2(5) . . . . ?
C25 N2 C15 C16 88.9(4) . . . . ?
C25 C30 C29 C28 1.4(7) . . . . ?
C25 C26 C27 C28 -0.1(7) . . . . ?
C14 N4 C10 C9 -176.6(4) . . . . ?
C14 N4 C10 C11 1.2(7) . . . . ?
C14 C13 C12 C11 1.3(7) . . . . ?
C94 N18 C98 C97 -0.4(6) . . . . ?
C10 N4 C14 C13 0.2(7) . . . . ?
C8 N3 C4 C5 -2.3(6) . . . . ?
C8 N3 C4 C3 173.3(4) . . . . ?
C8 C7 C6 C5 -2.3(7) . . . . ?
C52 C53 C54 C48 178.6(4) . . . . ?
C52 C53 C54 C49 -0.9(7) . . . . ?
C52 C51 C50 C49 -1.7(7) . . . . ?
C13 C12 C11 C10 0.0(7) . . . . ?
C53 N10 C46 C45 176.3(4) . . . . ?
C53 N10 C46 C47 0.8(6) . . . . ?
C53 C52 C51 C50 0.4(7) . . . . ?
C53 C54 C48 C47 1.0(7) . . . . ?
C53 C54 C49 C50 -0.4(7) . . . . ?
C93 N16 C99 C100 -88.6(5) . . . . ?
C93 N16 C91 C92 150.7(4) . . . . ?
C93 C94 C95 C96 177.2(4) . . . . ?
C106 N20 C113 C112 176.5(4) . . . . ?
C106 N20 C113 C114 -1.3(7) . . . . ?
C106 C107 C108 C114 -1.1(8) . . . . ?
C104 N19 C100 C101 3.9(6) . . . . ?
C104 N19 C100 C99 -171.0(4) . . . . ?
C55 N7 C45 C46 87.9(5) . . . . ?
C55 N7 C32 C31 -74.3(5) . . . . ?
C55 C60 C59 C58 -0.1(7) . . . . ?
C55 C56 C57 C58 -0.4(7) . . . . ?
C46 N10 C53 C52 -179.5(4) . . . . ?
C46 N10 C53 C54 -0.5(6) . . . . ?
C113 N20 C106 C105 -177.3(4) . . . . ?
C113 N20 C106 C107 3.4(7) . . . . ?
C113 C112 C111 C110 -1.2(7) . . . . ?
C113 C114 C109 C110 0.5(8) . . . . ?
C113 C114 C108 C107 3.0(8) . . . . ?
C24 C23 C22 C21 0.9(7) . . . . ?
C2 N2 C25 C30 -179.4(4) . . . . ?
C2 N2 C25 C26 -0.2(6) . . . . ?
C2 N2 C15 C16 -135.1(4) . . . . ?
C101 C100 C99 N16 156.4(4) . . . . ?
C101 C102 C103 C104 1.0(7) . . . . ?
C98 N18 C94 C93 -176.8(4) . . . . ?
C98 N18 C94 C95 1.1(6) . . . . ?
C9 N1 C1 C2 149.4(4) . . . . ?
C9 N1 C3 C4 -139.8(4) . . . . ?
C9 C10 C11 C12 176.3(4) . . . . ?
C51 C52 C53 N10 180.0(4) . . . . ?
C51 C52 C53 C54 0.9(7) . . . . ?
C4 N3 C8 C7 -1.2(7) . . . . ?
C4 C5 C6 C7 -1.0(7) . . . . ?
C15 N2 C25 C30 -43.0(5) . . . . ?
C15 N2 C25 C26 136.2(4) . . . . ?
C15 N2 C2 C1 149.9(4) . . . . ?
C15 C16 C17 C18 -176.7(4) . . . . ?
C5 C4 C3 N1 -166.4(4) . . . . ?
C60 C55 C56 C57 -0.6(7) . . . . ?
C60 C59 C58 C57 -0.8(8) . . . . ?
C21 C20 C19 C24 0.3(7) . . . . ?
C22 C23 C24 C18 177.3(4) . . . . ?
C22 C23 C24 C19 -1.1(6) . . . . ?
C22 C21 C20 C19 -0.4(7) . . . . ?
C44 N9 C40 C41 -0.3(7) . . . . ?
C44 N9 C40 C39 -176.3(4) . . . . ?
C44 C43 C42 C41 -1.9(9) . . . . ?
C54 C48 C47 C46 -0.8(7) . . . . ?
C54 C49 C50 C51 1.7(7) . . . . ?
C17 C16 C15 N2 -147.7(4) . . . . ?
C18 C24 C19 C20 -177.8(5) . . . . ?
C105 N17 C92 C91 152.2(4) . . . . ?
C105 N17 C115 C116 -48.6(6) . . . . ?
C105 N17 C115 C120 131.4(5) . . . . ?
C105 C106 C107 C108 178.5(5) . . . . ?
C30 C25 C26 C27 0.6(7) . . . . ?
C112 C113 C114 C109 -0.2(7) . . . . ?
C112 C113 C114 C108 -179.7(4) . . . . ?
C112 C111 C110 C109 1.5(8) . . . . ?
C20 C21 C22 C23 -0.2(7) . . . . ?
C48 C54 C49 C50 -179.9(5) . . . . ?
C99 N16 C93 C94 158.9(4) . . . . ?
C99 N16 C91 C92 -84.4(5) . . . . ?
C99 C100 C101 C102 171.6(4) . . . . ?
C49 C54 C48 C47 -179.4(5) . . . . ?
C83 N15 C76 C75 178.1(5) . . . . ?
C83 N15 C76 C77 -0.8(7) . . . . ?
C83 C82 C81 C80 1.5(9) . . . . ?
C83 C84 C79 C80 -1.2(9) . . . . ?
C83 C84 C78 C77 1.2(9) . . . . ?
C45 N7 C55 C60 -44.1(5) . . . . ?
C45 N7 C55 C56 135.8(4) . . . . ?
C45 N7 C32 C31 150.5(4) . . . . ?
C45 C46 C47 C48 -175.6(4) . . . . ?
C92 N17 C105 C106 -140.9(4) . . . . ?
C92 N17 C115 C116 178.9(4) . . . . ?
C92 N17 C115 C120 -1.1(6) . . . . ?
C26 C25 C30 C29 -1.3(6) . . . . ?
C1 N1 C9 C10 -80.1(5) . . . . ?
C1 N1 C3 C4 96.3(5) . . . . ?
C91 N16 C93 C94 -76.2(5) . . . . ?
C91 N16 C99 C100 146.0(4) . . . . ?
C3 N1 C9 C10 155.0(4) . . . . ?
C3 N1 C1 C2 -85.1(5) . . . . ?
C3 C4 C5 C6 -172.0(5) . . . . ?
C111 C110 C109 C114 -1.1(8) . . . . ?
C114 C113 C112 C111 0.5(7) . . . . ?
C97 C96 C95 C94 -0.7(7) . . . . ?
C56 C55 C60 C59 0.8(7) . . . . ?
C56 C57 C58 C59 1.1(8) . . . . ?
C95 C94 C93 N16 143.9(4) . . . . ?
C95 C96 C97 C98 1.3(7) . . . . ?
C11 C10 C9 N1 150.6(4) . . . . ?
C70 N14 C74 C73 0.3(8) . . . . ?
C70 C71 C72 C73 0.1(9) . . . . ?
C47 C46 C45 N7 -153.2(4) . . . . ?
C29 C28 C27 C26 0.2(7) . . . . ?
C32 N7 C55 C60 -179.4(4) . . . . ?
C32 N7 C55 C56 0.6(6) . . . . ?
C32 N7 C45 C46 -136.3(4) . . . . ?
C115 N17 C105 C106 86.4(5) . . . . ?
C115 N17 C92 C91 -76.4(5) . . . . ?
C115 C116 C117 C118 0.3(9) . . . . ?
C115 C120 C119 C118 -1.0(9) . . . . ?
C27 C28 C29 C30 -0.8(8) . . . . ?
C19 C24 C18 C17 177.9(5) . . . . ?
C116 C115 C120 C119 -0.5(8) . . . . ?
C116 C117 C118 C119 -1.7(10) . . . . ?
C74 N14 C70 C71 -0.4(7) . . . . ?
C74 N14 C70 C69 -178.7(5) . . . . ?
C76 N15 C83 C82 -178.0(5) . . . . ?
C76 N15 C83 C84 1.0(7) . . . . ?
C76 C77 C78 C84 -1.0(10) . . . . ?
C109 C114 C108 C107 -176.5(5) . . . . ?
C120 C115 C116 C117 0.8(8) . . . . ?
C120 C119 C118 C117 2.1(10) . . . . ?
C82 C83 C84 C79 -0.9(8) . . . . ?
C82 C83 C84 C78 177.8(5) . . . . ?
C85 N12 C75 C76 83.2(6) . . . . ?
C85 N12 C62 C61 -73.6(6) . . . . ?
C85 C86 C87 C88 0.6(11) . . . . ?
C85 C90 C89 C88 0.5(11) . . . . ?
C43 C42 C41 C40 2.9(9) . . . . ?
C68 N13 C64 C65 0.2(8) . . . . ?
C68 N13 C64 C63 179.1(5) . . . . ?
C68 C67 C66 C65 1.9(9) . . . . ?
C71 C70 C69 N11 147.4(5) . . . . ?
C71 C72 C73 C74 -0.1(9) . . . . ?
C84 C83 C82 C81 0.7(8) . . . . ?
C84 C79 C80 C81 3.4(9) . . . . ?
C107 C106 C105 N17 -155.2(4) . . . . ?
C40 N9 C44 C43 1.4(7) . . . . ?
C38 N8 C34 C33 173.8(5) . . . . ?
C38 N8 C34 C122 -2.5(7) . . . . ?
C38 C37 C36 C122 -0.5(9) . . . . ?
C31 N6 C39 C40 -80.7(5) . . . . ?
C31 N6 C33 C34 98.6(6) . . . . ?
C75 N12 C85 C86 -38.1(7) . . . . ?
C75 N12 C85 C90 142.1(6) . . . . ?
C75 N12 C62 C61 148.8(5) . . . . ?
C75 C76 C77 C78 -178.1(6) . . . . ?
C77 C76 C75 N12 -147.4(5) . . . . ?
C79 C84 C78 C77 179.8(6) . . . . ?
C79 C80 C81 C82 -3.6(9) . . . . ?
C67 C66 C65 C64 -1.6(10) . . . . ?
C69 N11 C61 C62 149.3(5) . . . . ?
C69 N11 C63 C64 -127.3(6) . . . . ?
C69 C70 C71 C72 178.4(5) . . . . ?
C34 N8 C38 C37 1.8(7) . . . . ?
C34 C122 C36 C37 -0.3(11) . . . . ?
C108 C114 C109 C110 180.0(5) . . . . ?
C78 C84 C79 C80 -179.8(6) . . . . ?
C62 N12 C85 C86 -176.4(5) . . . . ?
C62 N12 C85 C90 3.7(8) . . . . ?
C62 N12 C75 C76 -137.1(5) . . . . ?
C64 N13 C68 C67 0.2(8) . . . . ?
C61 N11 C69 C70 -74.0(6) . . . . ?
C61 N11 C63 C64 108.2(6) . . . . ?
C41 C40 C39 N6 152.6(5) . . . . ?
C39 N6 C31 C32 147.1(5) . . . . ?
C39 N6 C33 C34 -136.8(5) . . . . ?
C39 C40 C41 C42 173.8(5) . . . . ?
C86 C85 C90 C89 -0.8(9) . . . . ?
C65 C64 C63 N11 -178.7(6) . . . . ?
C33 N6 C31 C32 -86.6(6) . . . . ?
C33 N6 C39 C40 153.4(5) . . . . ?
C33 C34 C122 C36 -174.3(6) . . . . ?
C90 C85 C86 C87 0.2(9) . . . . ?
C63 N11 C69 C70 158.8(5) . . . . ?
C63 N11 C61 C62 -85.5(7) . . . . ?
C63 C64 C65 C66 -178.4(6) . . . . ?
C87 C88 C89 C90 0.4(12) . . . . ?
C89 C88 C87 C86 -0.9(11) . . . . ?
C122 C34 C33 N6 -170.7(5) . . . . ?
